data_7715076
loop_
_publ_author_name
'Riffle, Jared R.'
'Hemingway, Tyler M.'
'Smith, Mark D.'
'Peryshkov, Dmitry V.'

_publ_section_title
;
 Synthesis and cluster structure distortions of biscarborane dithiol,
 thioether, and disulfide.
;
_journal_issue 10
_journal_name_full 'Dalton transactions (Cambridge, England : 2003)'
_journal_page_first 4444
_journal_page_last 4450
_journal_paper_doi 10.1039/d3dt04289h
_journal_volume 53
_journal_year 2024
_chemical_absolute_configuration ad
_chemical_formula_moiety 'C4 H20 B20 S2, 2(C16 H36 N)'
_chemical_formula_sum 'C36 H92 B20 N2 S2'
_chemical_formula_weight 833.43
_space_group_crystal_system monoclinic
_space_group_IT_number 9
_space_group_name_Hall 'C -2yc'
_space_group_name_H-M_alt 'C 1 c 1'
_atom_sites_solution_hydrogens geom
_atom_sites_solution_primary dual
_audit_creation_date 2020-01-13
_audit_creation_method
;
Olex2 1.2
(compiled 2018.05.29 svn.r3508 for OlexSys, GUI svn.r5506)
;
_audit_update_record
;
2023-12-13 deposited with the CCDC.	2024-01-25 downloaded from the CCDC.
;
_cell_angle_alpha 90
_cell_angle_beta 103.059(7)
_cell_angle_gamma 90
_cell_formula_units_Z 8
_cell_length_a 43.403(10)
_cell_length_b 11.311(3)
_cell_length_c 20.644(5)
_cell_measurement_reflns_used 9218
_cell_measurement_temperature 100(2)
_cell_measurement_theta_max 25.577
_cell_measurement_theta_min 2.308
_cell_volume 9873(4)
_computing_cell_refinement 'SAINT+ Ver. 8.38A (Bruker-AXS, 2016)'
_computing_data_collection 'Bruker APEX3 v2016.5-0 (Bruker, 2016)'
_computing_data_reduction 'SAINT+ Ver. 8.38A (Bruker-AXS, 2016)'
_computing_molecular_graphics 'Olex2 (Dolomanov et al., 2009)'
_computing_publication_material 'Olex2 (Dolomanov et al., 2009)'
_computing_structure_refinement 'XL (Sheldrick, 2008)'
_computing_structure_solution 'ShelXT (Sheldrick, 2015)'
_diffrn_ambient_temperature 100(2)
_diffrn_detector 'Bruker PHOTON-100 area detector'
_diffrn_detector_area_resol_mean 10.4
_diffrn_detector_type 'CMOS area detector'
_diffrn_measured_fraction_theta_full 0.996
_diffrn_measured_fraction_theta_max 0.996
_diffrn_measurement_device 'three-circle diffractometer'
_diffrn_measurement_device_type 'Bruker D8 QUEST'
_diffrn_measurement_method '\w and \f scans'
_diffrn_radiation_monochromator 'mirror optics'
_diffrn_radiation_probe x-ray
_diffrn_radiation_type MoK\a
_diffrn_radiation_wavelength 0.71073
_diffrn_reflns_av_R_equivalents 0.0613
_diffrn_reflns_av_unetI/netI 0.0493
_diffrn_reflns_Laue_measured_fraction_full 0.996
_diffrn_reflns_Laue_measured_fraction_max 0.996
_diffrn_reflns_limit_h_max 51
_diffrn_reflns_limit_h_min -51
_diffrn_reflns_limit_k_max 13
_diffrn_reflns_limit_k_min -13
_diffrn_reflns_limit_l_max 24
_diffrn_reflns_limit_l_min -24
_diffrn_reflns_number 70274
_diffrn_reflns_point_group_measured_fraction_full 0.995
_diffrn_reflns_point_group_measured_fraction_max 0.995
_diffrn_reflns_theta_full 25.027
_diffrn_reflns_theta_max 25.027
_diffrn_reflns_theta_min 2.025
_diffrn_source 'microfocus sealed X-ray tube'
_diffrn_source_type 'Incoatec I\ms'
_diffrn_standards_number 0
_exptl_absorpt_coefficient_mu 0.138
_exptl_absorpt_correction_T_max 0.7452
_exptl_absorpt_correction_T_min 0.6836
_exptl_absorpt_correction_type multi-scan
_exptl_absorpt_process_details
;
SADABS-2016/2 (Bruker,2016/2) was used for absorption correction. 
wR2(int) was 0.1497 before and 0.0575 after correction. 
The Ratio of minimum to maximum transmission is 0.9173. 
The \l/2 correction factor is Not present.
;
_exptl_crystal_colour orange
_exptl_crystal_colour_primary orange
_exptl_crystal_density_diffrn 1.121
_exptl_crystal_description plate
_exptl_crystal_F_000 3632
_exptl_crystal_size_max 0.38
_exptl_crystal_size_mid 0.28
_exptl_crystal_size_min 0.12
_refine_diff_density_max 0.758
_refine_diff_density_min -0.444
_refine_diff_density_rms 0.089
_refine_ls_abs_structure_details
;
 Flack x determined using 5581 quotients [(I+)-(I-)]/[(I+)+(I-)]
 (Parsons, Flack and Wagner, Acta Cryst. B69 (2013) 249-259).
;
_refine_ls_abs_structure_Flack 0.09(2)
_refine_ls_extinction_method none
_refine_ls_goodness_of_fit_ref 1.050
_refine_ls_hydrogen_treatment constr
_refine_ls_matrix_type full
_refine_ls_number_parameters 1095
_refine_ls_number_reflns 17370
_refine_ls_number_restraints 219
_refine_ls_restrained_S_all 1.063
_refine_ls_R_factor_all 0.1161
_refine_ls_R_factor_gt 0.0964
_refine_ls_shift/su_max 0.002
_refine_ls_shift/su_mean 0.000
_refine_ls_structure_factor_coef Fsqd
_refine_ls_weighting_details 'w=1/[\s^2^(Fo^2^)+(0.1779P)^2^+15.8968P] where P=(Fo^2^+2Fc^2^)/3'
_refine_ls_weighting_scheme calc
_refine_ls_wR_factor_gt 0.2530
_refine_ls_wR_factor_ref 0.2733
_reflns_Friedel_coverage 0.998
_reflns_Friedel_fraction_full 0.994
_reflns_Friedel_fraction_max 0.994
_reflns_number_gt 14050
_reflns_number_total 17370
_reflns_threshold_expression 'I > 2\s(I)'
_cod_data_source_file d3dt04289h2.cif
_cod_data_source_block th01085b
_cod_depositor_comments
;
The following automatic conversions were performed:

data item '_diffrn_radiation_probe' value 'X-ray' was changed to
'x-ray' in accordance with the
/home/data/users/saulius/crontab/automatic-downloads/rss-feeds/RSC/lib/dictionaries/cif_core.dic
dictionary named 'cif_core.dic' version 2.4.2 last updated on
2011-04-26.

Automatic conversion script
Id: cif_fix_values 8170 2020-07-09 18:12:32Z antanas 

 Adding full bibliography for 7715071--7715076.cif.
;
_cod_database_code 7715076
_shelx_shelxl_version_number 2018/3
_shelx_space_group_comment
;
The symmetry employed for this shelxl refinement is uniquely defined
by the following loop, which should always be used as a source of
symmetry information in preference to the above space-group names.
They are only intended as comments.
;
_shelx_estimated_absorpt_t_max 0.984
_shelx_estimated_absorpt_t_min 0.949
_olex2_refinement_description
;
1. Fixed Uiso
 At 1.2 times of:
  All B(H) groups, All C(H,H) groups, All C(H,H,H,H) groups
 At 1.5 times of:
  All C(H,H,H) groups
2. Shared sites
{N4A, N4B}
3. Restrained distances
 C48-C50B = C48-C50A = C47-C49A = C47-C49B
 2.5 with sigma of 0.015
 C41B-C40 \\sim C41A-C40 \\sim C33-C32 \\sim C29-C28 \\sim C36-C37A \\sim
C36-C37B \\sim C56A-C57A ~
 C56B-C57B \\sim C48-C49A \\sim C48-C49B
 with sigma of 0.01
 C42B-C41B \\sim C42A-C41A \\sim C34-C33 \\sim C30-C29 \\sim C37A-C38A \\sim
C37B-C38B \\sim C57A-C58A
 \\sim C57B-C58B \\sim C49A-C50A \\sim C49B-C50B
 with sigma of 0.01
 C56B-C55 \\sim C56A-C55 \\sim C44-C43 \\sim C52-C51 \\sim C47-C48
 with sigma of 0.01
 N3-C44 \\sim N3-C48 \\sim N3-C52 \\sim N3-C56A \\sim N3-C56B
 with sigma of 0.01
4. Rigid bond restraints
 C53, C54
 with sigma for 1-2 distances of 0.01 and sigma for 1-3 distances of 0.01
5. Uiso/Uaniso restraints and constraints
Uiso(N4A) = Uiso(N4B)
Uiso(C68A) = Uiso(C68B)
Uanis(C41A) = Uanis(C41B)
Uanis(C37A) = Uanis(C37B)
Uanis(C56A) = Uanis(C56B)
Uiso(C57A) = Uiso(C57B)
Uiso(C49A) = Uiso(C49B)
Uiso(C50A) = Uiso(C50B)
Uiso(C74B) = Uiso(C74A)
Uiso(C70B) = Uiso(C69A)
Uiso(C72B) = Uiso(C72A)
Uiso(C71A) = Uiso(C71B)
6. Same fragment restrains
{N1, C11, C12, C13, C14, C15, C16, C17, C18, C19, C20, C21, C22, C23, C24, C25,
C26} sigma for 1-2: 0.02, 1-3: 0.04
as
{N4A, C59A, C60A, C61A, C62A, C63A, C64A, C65A, C66A, C67A, C68A, C69A, C70A,
C71A, C72A, C73A, C74A}
{N1, C11, C12, C13, C14, C15, C16, C17, C18, C19, C20, C21, C22, C23, C24, C25,
C26} sigma for 1-2: 0.02, 1-3: 0.04
as
{N4B, C59B, C60B, C61B, C62B, C63B, C64B, C65B, C66B, C67B, C68B, C69B, C70B,
C71B, C72B, C73B, C74B}
7. Others
 Sof(H40C)=Sof(H40D)=Sof(C41B)=Sof(H41C)=Sof(H41D)=Sof(C42B)=Sof(H42D)=
 Sof(H42E)=Sof(H42F)=1-FVAR(1)
 Sof(H40A)=Sof(H40B)=Sof(C41A)=Sof(H41A)=Sof(H41B)=Sof(C42A)=Sof(H42A)=
 Sof(H42B)=Sof(H42C)=FVAR(1)
 Sof(H36C)=Sof(H36D)=Sof(C37B)=Sof(H37C)=Sof(H37D)=Sof(C38B)=Sof(H38D)=
 Sof(H38E)=Sof(H38F)=1-FVAR(2)
 Sof(H36A)=Sof(H36B)=Sof(C37A)=Sof(H37A)=Sof(H37B)=Sof(C38A)=Sof(H38A)=
 Sof(H38B)=Sof(H38C)=FVAR(2)
 Sof(H55C)=Sof(H55D)=Sof(C56B)=Sof(H56C)=Sof(H56D)=Sof(C57B)=Sof(H57C)=
 Sof(H57D)=Sof(C58B)=Sof(H58D)=Sof(H58E)=Sof(H58F)=1-FVAR(3)
 Sof(H55A)=Sof(H55B)=Sof(C56A)=Sof(H56A)=Sof(H56B)=Sof(C57A)=Sof(H57A)=
 Sof(H57B)=Sof(C58A)=Sof(H58A)=Sof(H58B)=Sof(H58C)=FVAR(3)
 Sof(H48C)=Sof(H48D)=Sof(C49B)=Sof(H49C)=Sof(H49D)=Sof(C50B)=Sof(H50D)=
 Sof(H50E)=Sof(H50F)=1-FVAR(4)
 Sof(H48A)=Sof(H48B)=Sof(C49A)=Sof(H49A)=Sof(H49B)=Sof(C50A)=Sof(H50A)=
 Sof(H50B)=Sof(H50C)=FVAR(4)
 Sof(C59B)=Sof(H59C)=Sof(H59D)=Sof(C60B)=Sof(H60C)=Sof(H60D)=Sof(C61B)=
 Sof(H61C)=Sof(H61D)=Sof(C62B)=Sof(H62D)=Sof(H62E)=Sof(H62F)=1-FVAR(5)
 Sof(C59A)=Sof(H59A)=Sof(H59B)=Sof(C60A)=Sof(H60A)=Sof(H60B)=Sof(C61A)=
 Sof(H61A)=Sof(H61B)=Sof(C62A)=Sof(H62A)=Sof(H62B)=Sof(H62C)=FVAR(5)
 Sof(C63B)=Sof(H63C)=Sof(H63D)=Sof(C64B)=Sof(H64C)=Sof(H64D)=Sof(C65B)=
 Sof(H65C)=Sof(H65D)=Sof(C66B)=Sof(H66D)=Sof(H66E)=Sof(H66F)=1-FVAR(6)
 Sof(C63A)=Sof(H63A)=Sof(H63B)=Sof(C64A)=Sof(H64A)=Sof(H64B)=Sof(C65A)=
 Sof(H65A)=Sof(H65B)=Sof(C66A)=Sof(H66A)=Sof(H66B)=Sof(H66C)=FVAR(6)
 Sof(C67B)=Sof(H67C)=Sof(H67D)=Sof(C68B)=Sof(H68C)=Sof(H68D)=Sof(C69B)=
 Sof(H69C)=Sof(H69D)=Sof(C70B)=Sof(H70D)=Sof(H70E)=Sof(H70F)=1-FVAR(7)
 Sof(C67A)=Sof(H67A)=Sof(H67B)=Sof(C68A)=Sof(H68A)=Sof(H68B)=Sof(C69A)=
 Sof(H69A)=Sof(H69B)=Sof(C70A)=Sof(H70A)=Sof(H70B)=Sof(H70C)=FVAR(7)
 Sof(C71B)=Sof(H71C)=Sof(H71D)=Sof(C72B)=Sof(H72C)=Sof(H72D)=Sof(C73B)=
 Sof(H73C)=Sof(H73D)=Sof(C74B)=Sof(H74D)=Sof(H74E)=Sof(H74F)=1-FVAR(8)
 Sof(C71A)=Sof(H71A)=Sof(H71B)=Sof(C72A)=Sof(H72A)=Sof(H72B)=Sof(C73A)=
 Sof(H73A)=Sof(H73B)=Sof(C74A)=Sof(H74A)=Sof(H74B)=Sof(H74C)=FVAR(8)
 Fixed Sof: N4A(0.5) N4B(0.5)
8.a Secondary CH2 refined with riding coordinates:
 C11(H11A,H11B), C12(H12A,H12B), C13(H13A,H13B), C15(H15A,H15B), C16(H16A,
 H16B), C17(H17A,H17B), C19(H19A,H19B), C20(H20A,H20B), C21(H21A,H21B),
 C23(H23A,H23B), C24(H24A,H24B), C25(H25A,H25B), C27(H27A,H27B), C28(H28A,H28B),
  C29(H29A,H29B), C31(H31A,H31B), C32(H32A,H32B), C33(H33A,H33B), C35(H35A,
 H35B), C36(H36A,H36B), C36(H36C,H36D), C37A(H37A,H37B), C37B(H37C,H37D),
 C39(H39A,H39B), C40(H40A,H40B), C40(H40C,H40D), C41A(H41A,H41B), C41B(H41C,
 H41D), C43(H43A,H43B), C44(H44A,H44B), C45(H45A,H45B), C47(H47A,H47B),
 C48(H48A,H48B), C48(H48C,H48D), C49A(H49A,H49B), C49B(H49C,H49D), C51(H51A,
 H51B), C52(H52A,H52B), C53(H53A,H53B), C55(H55A,H55B), C55(H55C,H55D),
 C56A(H56A,H56B), C57A(H57A,H57B), C56B(H56C,H56D), C57B(H57C,H57D), C59A(H59A,
 H59B), C60A(H60A,H60B), C61A(H61A,H61B), C63A(H63A,H63B), C64A(H64A,H64B),
 C65A(H65A,H65B), C67A(H67A,H67B), C68A(H68A,H68B), C69A(H69A,H69B), C71A(H71A,
 H71B), C72A(H72A,H72B), C73A(H73A,H73B), C59B(H59C,H59D), C60B(H60C,H60D),
 C61B(H61C,H61D), C63B(H63C,H63D), C64B(H64C,H64D), C65B(H65C,H65D), C67B(H67C,
 H67D), C68B(H68C,H68D), C69B(H69C,H69D), C71B(H71C,H71D), C72B(H72C,H72D),
 C73B(H73C,H73D)
8.b Idealised Me refined with riding coordinates:
 C50A(H50A,H50B,H50C), C50B(H50D,H50E,H50F), C58A(H58A,H58B,H58C), C58B(H58D,
 H58E,H58F), C62A(H62A,H62B,H62C), C66A(H66A,H66B,H66C), C70A(H70A,H70B,H70C),
 C74A(H74A,H74B,H74C), C62B(H62D,H62E,H62F), C66B(H66D,H66E,H66F), C70B(H70D,
 H70E,H70F), C74B(H74D,H74E,H74F)
8.c Idealised Me refined as rotating group:
 C14(H14A,H14B,H14C), C18(H18A,H18B,H18C), C22(H22A,H22B,H22C), C26(H26A,H26B,
 H26C), C30(H30A,H30B,H30C), C34(H34A,H34B,H34C), C38A(H38A,H38B,H38C),
 C38B(H38D,H38E,H38F), C42A(H42A,H42B,H42C), C42B(H42D,H42E,H42F), C46(H46A,
 H46B,H46C), C54(H54A,H54B,H54C)
8.d Boron cage BH refined with riding coordinates:
 B1(H1), B2(H2), B3(H3), B4(H4), B5(H5), B6(H6), B7(H7), B8(H8), B9(H9),
 B10(H10), B11(H11), B12(H12), B13(H13), B14(H14), B15(H15), B16(H16), B17(H17),
  B18(H18), B19(H19), B20(H20), B21(H21), B22(H22), B23(H23), B24(H24),
 B25(H25), B26(H26), B27(H27), B28(H28), B29(H29), B30(H30), B31(H31), B32(H32),
  B33(H33), B34(H34), B35(H35), B36(H36), B37(H37), B38(H38), B39(H39), B40(H40)
;
_olex2_submission_special_instructions 'No special instructions were received'

loop_
_space_group_symop_operation_xyz
'x, y, z'
'x, -y, z+1/2'
'x+1/2, y+1/2, z'
'x+1/2, -y+1/2, z+1/2'

loop_
_atom_site_label
_atom_site_type_symbol
_atom_site_fract_x
_atom_site_fract_y
_atom_site_fract_z
_atom_site_U_iso_or_equiv
_atom_site_adp_type
_atom_site_occupancy
_atom_site_site_symmetry_order
_atom_site_calc_flag
_atom_site_refinement_flags_posn
_atom_site_refinement_flags_adp
_atom_site_refinement_flags_occupancy
_atom_site_disorder_assembly
_atom_site_disorder_group
S1 S 0.35467(5) 0.50316(16) 0.48002(9) 0.0379(4) Uani 1 1 d . . . . .
S2 S 0.38943(5) 1.07308(16) 0.44410(9) 0.0415(4) Uani 1 1 d . . . . .
C1 C 0.34137(16) 0.6311(6) 0.5021(3) 0.0330(15) Uani 1 1 d . . . . .
C2 C 0.35975(14) 0.7880(5) 0.4815(3) 0.0222(12) Uani 1 1 d . . . . .
C3 C 0.38529(14) 0.7865(6) 0.4461(3) 0.0248(13) Uani 1 1 d . . . . .
C4 C 0.40339(18) 0.9467(7) 0.4248(3) 0.0373(16) Uani 1 1 d . . . . .
B1 B 0.32440(17) 0.7360(7) 0.4415(4) 0.0302(16) Uani 1 1 d . . . . .
H1 H 0.321337 0.710618 0.388009 0.036 Uiso 1 1 calc R . . . .
B2 B 0.30433(19) 0.6654(8) 0.4952(4) 0.0369(18) Uani 1 1 d . . . . .
H2 H 0.285491 0.597865 0.476971 0.044 Uiso 1 1 calc R . . . .
B3 B 0.3318(2) 0.6587(8) 0.5724(4) 0.0369(18) Uani 1 1 d . . . . .
H3 H 0.332629 0.586502 0.609916 0.044 Uiso 1 1 calc R . . . .
B4 B 0.36571(17) 0.7256(7) 0.5573(3) 0.0274(15) Uani 1 1 d . . . . .
H4 H 0.390081 0.692910 0.580240 0.033 Uiso 1 1 calc R . . . .
B5 B 0.33076(17) 0.8860(7) 0.4674(4) 0.0302(16) Uani 1 1 d . . . . .
H5 H 0.329632 0.961627 0.431915 0.036 Uiso 1 1 calc R . . . .
B6 B 0.29649(19) 0.8125(7) 0.4763(4) 0.0349(17) Uani 1 1 d . . . . .
H6 H 0.272774 0.839770 0.446017 0.042 Uiso 1 1 calc R . . . .
B7 B 0.3022(2) 0.7659(7) 0.5593(4) 0.0372(18) Uani 1 1 d . . . . .
H7 H 0.282573 0.763083 0.586346 0.045 Uiso 1 1 calc R . . . .
B8 B 0.34077(18) 0.8030(7) 0.5986(4) 0.0302(16) Uani 1 1 d . . . . .
H8 H 0.347804 0.824157 0.652987 0.036 Uiso 1 1 calc R . . . .
B9 B 0.35794(17) 0.8786(7) 0.5435(3) 0.0275(15) Uani 1 1 d . . . . .
H9 H 0.375960 0.949194 0.561201 0.033 Uiso 1 1 calc R . . . .
B10 B 0.31799(19) 0.8993(7) 0.5418(4) 0.0323(16) Uani 1 1 d . . . . .
H10 H 0.308675 0.984739 0.557070 0.039 Uiso 1 1 calc R . . . .
B11 B 0.3791(2) 0.8469(7) 0.3700(4) 0.0340(17) Uani 1 1 d . . . . .
H11 H 0.354481 0.877306 0.346718 0.041 Uiso 1 1 calc R . . . .
B12 B 0.4131(2) 0.9163(8) 0.3541(4) 0.0411(19) Uani 1 1 d . . . . .
H12 H 0.412125 0.987257 0.315838 0.049 Uiso 1 1 calc R . . . .
B13 B 0.4404(2) 0.9134(8) 0.4302(5) 0.042(2) Uani 1 1 d . . . . .
H13 H 0.458887 0.982830 0.446420 0.050 Uiso 1 1 calc R . . . .
B14 B 0.42037(18) 0.8427(7) 0.4855(4) 0.0305(16) Uani 1 1 d . . . . .
H14 H 0.423150 0.870343 0.538633 0.037 Uiso 1 1 calc R . . . .
B15 B 0.38706(18) 0.6972(7) 0.3850(4) 0.0312(16) Uani 1 1 d . . . . .
H15 H 0.369030 0.626541 0.367363 0.037 Uiso 1 1 calc R . . . .
B16 B 0.4044(2) 0.7723(8) 0.3296(4) 0.0382(19) Uani 1 1 d . . . . .
H16 H 0.397658 0.751259 0.275251 0.046 Uiso 1 1 calc R . . . .
B17 B 0.4430(2) 0.8084(9) 0.3697(4) 0.0416(19) Uani 1 1 d . . . . .
H17 H 0.462959 0.808867 0.343443 0.050 Uiso 1 1 calc R . . . .
B18 B 0.44879(19) 0.7652(8) 0.4523(5) 0.0408(19) Uani 1 1 d . . . . .
H18 H 0.472540 0.739609 0.483102 0.049 Uiso 1 1 calc R . . . .
B19 B 0.41492(17) 0.6927(7) 0.4619(4) 0.0307(16) Uani 1 1 d . . . . .
H19 H 0.416564 0.618832 0.498681 0.037 Uiso 1 1 calc R . . . .
B20 B 0.4276(2) 0.6751(8) 0.3881(4) 0.0375(18) Uani 1 1 d . . . . .
H20 H 0.436914 0.588719 0.374192 0.045 Uiso 1 1 calc R . . . .
S3 S 0.61218(6) 0.8281(3) 0.03177(12) 0.0627(6) Uani 1 1 d . . . . .
S4 S 0.62776(7) 0.6614(3) 0.35187(13) 0.0730(8) Uani 1 1 d . . . . .
C5 C 0.5939(2) 0.7357(10) 0.0719(5) 0.062(2) Uani 1 1 d . . . . .
C6 C 0.60670(15) 0.7141(7) 0.1709(4) 0.0376(16) Uani 1 1 d . . . . .
C7 C 0.63321(16) 0.7807(7) 0.2112(4) 0.0384(16) Uani 1 1 d . . . . .
C8 C 0.6465(3) 0.7524(11) 0.3121(5) 0.074(3) Uani 1 1 d . . . . .
B21 B 0.5742(2) 0.7867(11) 0.1325(6) 0.058(3) Uani 1 1 d . . . . .
H21 H 0.573365 0.884797 0.139370 0.070 Uiso 1 1 calc R . . . .
B22 B 0.5557(3) 0.7154(18) 0.0611(8) 0.092(5) Uani 1 1 d . . . . .
H22 H 0.539576 0.763126 0.019293 0.110 Uiso 1 1 calc R . . . .
B23 B 0.5811(4) 0.6044(17) 0.0481(7) 0.100(6) Uani 1 1 d . . . . .
H23 H 0.584287 0.570910 -0.001062 0.121 Uiso 1 1 calc R . . . .
B24 B 0.6126(2) 0.6140(10) 0.1173(5) 0.053(2) Uani 1 1 d . . . . .
H24 H 0.637652 0.594181 0.115249 0.064 Uiso 1 1 calc R . . . .
B25 B 0.5743(2) 0.6899(12) 0.1988(6) 0.061(3) Uani 1 1 d . . . . .
H25 H 0.571558 0.719965 0.248825 0.073 Uiso 1 1 calc R . . . .
B26 B 0.5434(3) 0.6896(16) 0.1315(8) 0.084(4) Uani 1 1 d . . . . .
H26 H 0.519554 0.720627 0.136769 0.101 Uiso 1 1 calc R . . . .
B27 B 0.5475(4) 0.579(2) 0.0806(8) 0.110(7) Uani 1 1 d . . . . .
H27 H 0.526442 0.530806 0.050950 0.131 Uiso 1 1 calc R . . . .
B28 B 0.5816(4) 0.5103(14) 0.1117(8) 0.089(5) Uani 1 1 d . . . . .
H28 H 0.584347 0.413706 0.102592 0.107 Uiso 1 1 calc R . . . .
B29 B 0.5992(3) 0.5782(10) 0.1880(6) 0.056(2) Uani 1 1 d . . . . .
H29 H 0.614206 0.528064 0.230418 0.067 Uiso 1 1 calc R . . . .
B30 B 0.5585(3) 0.5585(16) 0.1653(8) 0.087(5) Uani 1 1 d . . . . .
H30 H 0.545877 0.497086 0.193119 0.104 Uiso 1 1 calc R . . . .
B31 B 0.6281(3) 0.8759(11) 0.2684(6) 0.067(3) Uani 1 1 d . . . . .
H31 H 0.603288 0.896246 0.271978 0.080 Uiso 1 1 calc R . . . .
B32 B 0.6604(4) 0.8780(17) 0.3355(7) 0.095(5) Uani 1 1 d . . . . .
H32 H 0.657690 0.910235 0.385225 0.114 Uiso 1 1 calc R . . . .
B33 B 0.6852(4) 0.7627(19) 0.3252(7) 0.101(6) Uani 1 1 d . . . . .
H33 H 0.700638 0.708986 0.365304 0.121 Uiso 1 1 calc R . . . .
B34 B 0.6645(2) 0.7025(15) 0.2502(6) 0.070(4) Uani 1 1 d . . . . .
H34 H 0.663685 0.604783 0.241350 0.084 Uiso 1 1 calc R . . . .
B35 B 0.6412(3) 0.9179(11) 0.1958(6) 0.069(3) Uani 1 1 d . . . . .
H35 H 0.626599 0.971388 0.154376 0.083 Uiso 1 1 calc R . . . .
B36 B 0.6604(5) 0.9763(15) 0.2743(8) 0.108(7) Uani 1 1 d . . . . .
H36 H 0.658377 1.072830 0.284684 0.129 Uiso 1 1 calc R . . . .
B37 B 0.6940(5) 0.905(2) 0.3065(8) 0.132(9) Uani 1 1 d . . . . .
H37 H 0.715210 0.949686 0.337836 0.158 Uiso 1 1 calc R . . . .
B38 B 0.6972(3) 0.8013(19) 0.2528(7) 0.105(7) Uani 1 1 d . . . . .
H38 H 0.721005 0.772548 0.246419 0.126 Uiso 1 1 calc R . . . .
B39 B 0.6662(2) 0.8039(14) 0.1851(6) 0.072(4) Uani 1 1 d . . . . .
H39 H 0.669337 0.775285 0.135066 0.087 Uiso 1 1 calc R . . . .
B40 B 0.6824(4) 0.930(2) 0.2216(8) 0.113(7) Uani 1 1 d . . . . .
H40 H 0.695408 0.992756 0.194980 0.136 Uiso 1 1 calc R . . . .
N1 N 0.42904(14) 0.3003(6) 0.5951(3) 0.0475(17) Uani 1 1 d D . . . .
C11 C 0.39489(18) 0.2774(8) 0.5683(4) 0.049(2) Uani 1 1 d D . . . .
H11A H 0.392116 0.193557 0.554443 0.059 Uiso 1 1 calc R . . . .
H11B H 0.387537 0.326681 0.528093 0.059 Uiso 1 1 calc R . . . .
C12 C 0.37463(19) 0.3024(8) 0.6161(4) 0.0497(19) Uani 1 1 d D . . . .
H12A H 0.384515 0.267953 0.659916 0.060 Uiso 1 1 calc R . . . .
H12B H 0.373046 0.388963 0.621684 0.060 Uiso 1 1 calc R . . . .
C13 C 0.3427(2) 0.2525(10) 0.5924(5) 0.064(3) Uani 1 1 d D . . . .
H13A H 0.334496 0.276534 0.545565 0.077 Uiso 1 1 calc R . . . .
H13B H 0.344233 0.165128 0.593397 0.077 Uiso 1 1 calc R . . . .
C14 C 0.3199(2) 0.2886(11) 0.6311(6) 0.072(3) Uani 1 1 d D . . . .
H14A H 0.327545 0.263840 0.677459 0.108 Uiso 1 1 calc GR . . . .
H14B H 0.299426 0.251538 0.612646 0.108 Uiso 1 1 calc GR . . . .
H14C H 0.317588 0.374824 0.629189 0.108 Uiso 1 1 calc GR . . . .
C15 C 0.4314(2) 0.4308(7) 0.6114(5) 0.051(2) Uani 1 1 d D . . . .
H15A H 0.417107 0.473782 0.574820 0.061 Uiso 1 1 calc R . . . .
H15B H 0.423396 0.443447 0.652142 0.061 Uiso 1 1 calc R . . . .
C16 C 0.4626(2) 0.4838(9) 0.6216(6) 0.066(3) Uani 1 1 d D . . . .
H16A H 0.469960 0.480197 0.579712 0.079 Uiso 1 1 calc R . . . .
H16B H 0.477596 0.438256 0.655790 0.079 Uiso 1 1 calc R . . . .
C17 C 0.4621(2) 0.6115(9) 0.6438(6) 0.069(3) Uani 1 1 d D . . . .
H17A H 0.446185 0.654982 0.610340 0.083 Uiso 1 1 calc R . . . .
H17B H 0.455061 0.613556 0.686239 0.083 Uiso 1 1 calc R . . . .
C18 C 0.4911(3) 0.6709(12) 0.6528(9) 0.094(4) Uani 1 1 d D . . . .
H18A H 0.507547 0.624425 0.682280 0.142 Uiso 1 1 calc GR . . . .
H18B H 0.489337 0.748448 0.672841 0.142 Uiso 1 1 calc GR . . . .
H18C H 0.496587 0.681214 0.609712 0.142 Uiso 1 1 calc GR . . . .
C19 C 0.4459(2) 0.2782(8) 0.5394(4) 0.057(2) Uani 1 1 d D . . . .
H19A H 0.468681 0.292866 0.557304 0.068 Uiso 1 1 calc R . . . .
H19B H 0.443488 0.193261 0.527806 0.068 Uiso 1 1 calc R . . . .
C20 C 0.4361(2) 0.3464(8) 0.4772(5) 0.062(2) Uani 1 1 d D . . . .
H20A H 0.416081 0.313409 0.450622 0.074 Uiso 1 1 calc R . . . .
H20B H 0.432114 0.429424 0.488100 0.074 Uiso 1 1 calc R . . . .
C21 C 0.4599(3) 0.3441(12) 0.4377(6) 0.087(4) Uani 1 1 d D . . . .
H21A H 0.451369 0.389646 0.396552 0.104 Uiso 1 1 calc R . . . .
H21B H 0.478535 0.387814 0.462763 0.104 Uiso 1 1 calc R . . . .
C22 C 0.4707(3) 0.2350(13) 0.4185(7) 0.092(4) Uani 1 1 d D . . . .
H22A H 0.480909 0.190285 0.458230 0.138 Uiso 1 1 calc GR . . . .
H22B H 0.485994 0.249121 0.390918 0.138 Uiso 1 1 calc GR . . . .
H22C H 0.452772 0.189691 0.393010 0.138 Uiso 1 1 calc GR . . . .
C23 C 0.4423(2) 0.2291(8) 0.6530(4) 0.055(2) Uani 1 1 d D . . . .
H23A H 0.435796 0.263557 0.691928 0.066 Uiso 1 1 calc R . . . .
H23B H 0.465677 0.234173 0.661644 0.066 Uiso 1 1 calc R . . . .
C24 C 0.4330(2) 0.1009(8) 0.6477(5) 0.074(3) Uani 1 1 d D . . . .
H24A H 0.409858 0.094733 0.643303 0.088 Uiso 1 1 calc R . . . .
H24B H 0.437945 0.067292 0.606954 0.088 Uiso 1 1 calc R . . . .
C25 C 0.4493(3) 0.0304(9) 0.7057(5) 0.068(3) Uani 1 1 d D . . . .
H25A H 0.472141 0.026901 0.706610 0.082 Uiso 1 1 calc R . . . .
H25B H 0.446692 0.069535 0.747029 0.082 Uiso 1 1 calc R . . . .
C26 C 0.4364(3) -0.0909(10) 0.7031(6) 0.091(4) Uani 1 1 d D . . . .
H26A H 0.413502 -0.087532 0.698765 0.136 Uiso 1 1 calc GR . . . .
H26B H 0.446273 -0.132992 0.744069 0.136 Uiso 1 1 calc GR . . . .
H26C H 0.441049 -0.132730 0.664807 0.136 Uiso 1 1 calc GR . . . .
N2 N 0.31211(14) 0.7141(6) 0.8136(3) 0.0382(14) Uani 1 1 d . . . . .
C27 C 0.30758(19) 0.8117(8) 0.7632(4) 0.0474(19) Uani 1 1 d . . . . .
H27A H 0.307799 0.777002 0.719288 0.057 Uiso 1 1 calc R . . . .
H27B H 0.286414 0.846978 0.760052 0.057 Uiso 1 1 calc R . . . .
C28 C 0.3313(2) 0.9066(7) 0.7770(4) 0.0462(18) Uani 1 1 d D . . . .
H28A H 0.351674 0.877519 0.769490 0.055 Uiso 1 1 calc R . . . .
H28B H 0.334532 0.931640 0.824029 0.055 Uiso 1 1 calc R . . . .
C29 C 0.3198(2) 1.0106(7) 0.7315(4) 0.051(2) Uani 1 1 d D . . . .
H29A H 0.337833 1.064439 0.731705 0.061 Uiso 1 1 calc R . . . .
H29B H 0.312073 0.981357 0.685511 0.061 Uiso 1 1 calc R . . . .
C30 C 0.2944(2) 1.0769(11) 0.7516(6) 0.074(3) Uani 1 1 d D . . . .
H30A H 0.276559 1.023988 0.751645 0.111 Uiso 1 1 calc GR . . . .
H30B H 0.287493 1.141722 0.720145 0.111 Uiso 1 1 calc GR . . . .
H30C H 0.302273 1.109293 0.796287 0.111 Uiso 1 1 calc GR . . . .
C31 C 0.3074(2) 0.7551(8) 0.8784(4) 0.049(2) Uani 1 1 d . . . . .
H31A H 0.309532 0.686273 0.908760 0.058 Uiso 1 1 calc R . . . .
H31B H 0.324629 0.811134 0.897417 0.058 Uiso 1 1 calc R . . . .
C32 C 0.2769(2) 0.8131(9) 0.8771(4) 0.057(2) Uani 1 1 d D . . . .
H32A H 0.259655 0.765299 0.849860 0.068 Uiso 1 1 calc R . . . .
H32B H 0.276662 0.891747 0.855932 0.068 Uiso 1 1 calc R . . . .
C33 C 0.2712(3) 0.8276(9) 0.9466(5) 0.078(3) Uani 1 1 d D . . . .
H33A H 0.290793 0.855485 0.977399 0.094 Uiso 1 1 calc R . . . .
H33B H 0.254398 0.886895 0.946142 0.094 Uiso 1 1 calc R . . . .
C34 C 0.2618(3) 0.7141(11) 0.9688(6) 0.086(4) Uani 1 1 d D . . . .
H34A H 0.248433 0.672444 0.931042 0.129 Uiso 1 1 calc GR . . . .
H34B H 0.249891 0.726658 1.003277 0.129 Uiso 1 1 calc GR . . . .
H34C H 0.280652 0.666671 0.986908 0.129 Uiso 1 1 calc GR . . . .
C35 C 0.28888(19) 0.6201(8) 0.7847(4) 0.051(2) Uani 1 1 d . . . . .
H35A H 0.267523 0.655819 0.772844 0.061 Uiso 1 1 calc R . . . .
H35B H 0.294002 0.591157 0.743134 0.061 Uiso 1 1 calc R . . . .
C36 C 0.2879(2) 0.5185(9) 0.8284(5) 0.066(3) Uani 1 1 d D . . . .
H36A H 0.281538 0.546217 0.868944 0.079 Uiso 0.73(3) 1 calc R . P A 1
H36B H 0.309464 0.484766 0.842271 0.079 Uiso 0.73(3) 1 calc R . P A 1
H36C H 0.276747 0.536826 0.864023 0.079 Uiso 0.27(3) 1 calc R . P A 2
H36D H 0.309294 0.487239 0.848156 0.079 Uiso 0.27(3) 1 calc R . P A 2
C37A C 0.2653(6) 0.422(2) 0.7959(11) 0.072(6) Uani 0.73(3) 1 d D . P A 1
H37A H 0.263995 0.359068 0.828605 0.087 Uiso 0.73(3) 1 calc R . P A 1
H37B H 0.243859 0.454927 0.779050 0.087 Uiso 0.73(3) 1 calc R . P A 1
C38A C 0.2774(8) 0.3736(18) 0.7413(12) 0.139(12) Uani 0.73(3) 1 d D . P A 1
H38A H 0.285469 0.437951 0.717984 0.208 Uiso 0.73(3) 1 calc GR . P A 1
H38B H 0.260381 0.332293 0.710299 0.208 Uiso 0.73(3) 1 calc GR . P A 1
H38C H 0.294578 0.317881 0.758823 0.208 Uiso 0.73(3) 1 calc GR . P A 1
C37B C 0.269(2) 0.436(6) 0.7759(17) 0.072(6) Uani 0.27(3) 1 d D . P A 2
H37C H 0.252129 0.481582 0.745871 0.087 Uiso 0.27(3) 1 calc R . P A 2
H37D H 0.283047 0.402641 0.748957 0.087 Uiso 0.27(3) 1 calc R . P A 2
C38B C 0.2546(9) 0.340(3) 0.8056(18) 0.056(11) Uani 0.27(3) 1 d D . P A 2
H38D H 0.270341 0.306015 0.842731 0.084 Uiso 0.27(3) 1 calc GR . P A 2
H38E H 0.247297 0.278509 0.772160 0.084 Uiso 0.27(3) 1 calc GR . P A 2
H38F H 0.236670 0.370081 0.822052 0.084 Uiso 0.27(3) 1 calc GR . P A 2
C39 C 0.34534(17) 0.6688(8) 0.8271(4) 0.049(2) Uani 1 1 d . . . . .
H39A H 0.359775 0.735414 0.843686 0.059 Uiso 1 1 calc R . . . .
H39B H 0.347939 0.609613 0.863205 0.059 Uiso 1 1 calc R . . . .
C40 C 0.3553(2) 0.6159(9) 0.7719(5) 0.062(3) Uani 1 1 d D . . . .
H40A H 0.349040 0.664799 0.731225 0.075 Uiso 0.601(15) 1 calc R . P B 1
H40B H 0.346497 0.535304 0.762590 0.075 Uiso 0.601(15) 1 calc R . P B 1
H40C H 0.349941 0.674198 0.735257 0.075 Uiso 0.399(15) 1 calc R . P B 2
H40D H 0.340920 0.547866 0.758209 0.075 Uiso 0.399(15) 1 calc R . P B 2
C41A C 0.3911(2) 0.6134(14) 0.7977(6) 0.046(3) Uani 0.601(15) 1 d D . P B 1
H41A H 0.399673 0.694817 0.803928 0.056 Uiso 0.601(15) 1 calc R . P B 1
H41B H 0.396834 0.571281 0.840752 0.056 Uiso 0.601(15) 1 calc R . P B 1
C42A C 0.4038(4) 0.5514(16) 0.7474(7) 0.062(5) Uani 0.601(15) 1 d D . P B 1
H42A H 0.393270 0.474543 0.738082 0.093 Uiso 0.601(15) 1 calc GR . P B 1
H42B H 0.426551 0.539518 0.763697 0.093 Uiso 0.601(15) 1 calc GR . P B 1
H42C H 0.399907 0.598549 0.706478 0.093 Uiso 0.601(15) 1 calc GR . P B 1
C41B C 0.3882(3) 0.5711(17) 0.7708(12) 0.046(3) Uani 0.399(15) 1 d D . P B 2
H41C H 0.397525 0.527723 0.812266 0.056 Uiso 0.399(15) 1 calc R . P B 2
H41D H 0.387500 0.517955 0.732419 0.056 Uiso 0.399(15) 1 calc R . P B 2
C42B C 0.4062(5) 0.6767(18) 0.7652(12) 0.058(7) Uani 0.399(15) 1 d D . P B 2
H42D H 0.402010 0.701793 0.718545 0.087 Uiso 0.399(15) 1 calc GR . P B 2
H42E H 0.428843 0.660036 0.780949 0.087 Uiso 0.399(15) 1 calc GR . P B 2
H42F H 0.400061 0.739898 0.792170 0.087 Uiso 0.399(15) 1 calc GR . P B 2
N3 N 0.68181(15) 0.3100(6) 0.4335(3) 0.0549(18) Uani 1 1 d D . . . .
C43 C 0.6824(2) 0.1902(10) 0.4617(5) 0.064(2) Uani 1 1 d D . . . .
H43A H 0.666565 0.186135 0.489320 0.077 Uiso 1 1 calc R . . . .
H43B H 0.675968 0.133232 0.424699 0.077 Uiso 1 1 calc R . . . .
C44 C 0.7127(2) 0.1536(13) 0.5018(8) 0.102(5) Uani 1 1 d D . . . .
H44A H 0.719536 0.209277 0.539273 0.122 Uiso 1 1 calc R . . . .
H44B H 0.728795 0.154604 0.474539 0.122 Uiso 1 1 calc R . . . .
C45 C 0.7100(3) 0.0273(14) 0.5289(8) 0.098(5) Uani 1 1 d . . . . .
H45A H 0.690809 0.021676 0.547103 0.117 Uiso 1 1 calc R . . . .
H45B H 0.708046 -0.030749 0.492351 0.117 Uiso 1 1 calc R . . . .
C46 C 0.7373(4) 0.0007(17) 0.5799(9) 0.123(6) Uani 1 1 d . . . . .
H46A H 0.751906 -0.047809 0.561348 0.185 Uiso 1 1 calc GR . . . .
H46B H 0.730875 -0.042765 0.615751 0.185 Uiso 1 1 calc GR . . . .
H46C H 0.747780 0.074397 0.597525 0.185 Uiso 1 1 calc GR . . . .
C47 C 0.6483(2) 0.3503(12) 0.4071(5) 0.081(3) Uani 1 1 d D . . . .
H47A H 0.636797 0.343541 0.443238 0.097 Uiso 1 1 calc R . . . .
H47B H 0.648668 0.435037 0.395243 0.097 Uiso 1 1 calc R . . . .
C48 C 0.6312(2) 0.2873(11) 0.3507(6) 0.099(5) Uani 1 1 d D . . . .
H48A H 0.628731 0.205602 0.366122 0.119 Uiso 0.45(3) 1 calc R . P C 1
H48B H 0.645268 0.282091 0.319270 0.119 Uiso 0.45(3) 1 calc R . P C 1
H48C H 0.632040 0.201175 0.359646 0.119 Uiso 0.55(3) 1 calc R . P C 2
H48D H 0.640140 0.302737 0.311536 0.119 Uiso 0.55(3) 1 calc R . P C 2
C49A C 0.5992(5) 0.323(2) 0.3101(14) 0.085(5) Uiso 0.45(3) 1 d D . P C 1
H49A H 0.583450 0.313138 0.337733 0.102 Uiso 0.45(3) 1 calc R . P C 1
H49B H 0.599869 0.408427 0.299440 0.102 Uiso 0.45(3) 1 calc R . P C 1
C50A C 0.5883(8) 0.258(3) 0.2483(14) 0.110(7) Uiso 0.45(3) 1 d D . P C 1
H50A H 0.602868 0.271863 0.219122 0.166 Uiso 0.45(3) 1 calc R . P C 1
H50B H 0.567087 0.285636 0.226259 0.166 Uiso 0.45(3) 1 calc R . P C 1
H50C H 0.587569 0.173675 0.258043 0.166 Uiso 0.45(3) 1 calc R . P C 1
C49B C 0.5967(3) 0.332(2) 0.3382(13) 0.085(5) Uiso 0.55(3) 1 d D . P C 2
H49C H 0.587248 0.308928 0.375739 0.102 Uiso 0.55(3) 1 calc R . P C 2
H49D H 0.596395 0.419636 0.335326 0.102 Uiso 0.55(3) 1 calc R . P C 2
C50B C 0.5781(6) 0.282(3) 0.2765(14) 0.110(7) Uiso 0.55(3) 1 d D . P C 2
H50D H 0.587148 0.307394 0.239245 0.166 Uiso 0.55(3) 1 calc R . P C 2
H50E H 0.556218 0.310424 0.269204 0.166 Uiso 0.55(3) 1 calc R . P C 2
H50F H 0.578455 0.195936 0.279418 0.166 Uiso 0.55(3) 1 calc R . P C 2
C51 C 0.6995(2) 0.3113(10) 0.3811(6) 0.069(3) Uani 1 1 d D . . . .
H51A H 0.721510 0.288101 0.401487 0.083 Uiso 1 1 calc R . . . .
H51B H 0.690496 0.248758 0.348738 0.083 Uiso 1 1 calc R . . . .
C52 C 0.7006(3) 0.4183(12) 0.3443(7) 0.097(4) Uani 1 1 d D . . . .
H52A H 0.714135 0.476660 0.373396 0.116 Uiso 1 1 calc R . . . .
H52B H 0.679089 0.451860 0.330708 0.116 Uiso 1 1 calc R . . . .
C53 C 0.7137(4) 0.3971(18) 0.2827(9) 0.122(5) Uani 1 1 d . U . . .
H53A H 0.718695 0.474935 0.265590 0.146 Uiso 1 1 calc R . . . .
H53B H 0.733940 0.353498 0.296537 0.146 Uiso 1 1 calc R . . . .
C54 C 0.6936(8) 0.332(2) 0.2276(9) 0.184(12) Uani 1 1 d . U . . .
H54A H 0.685350 0.260919 0.244883 0.276 Uiso 1 1 calc GR . . . .
H54B H 0.705972 0.309581 0.195393 0.276 Uiso 1 1 calc GR . . . .
H54C H 0.675878 0.382536 0.205850 0.276 Uiso 1 1 calc GR . . . .
C55 C 0.6995(3) 0.4015(12) 0.4819(7) 0.091(4) Uani 1 1 d D . . . .
H55A H 0.720640 0.370329 0.503184 0.110 Uiso 0.40(2) 1 calc R . P D 1
H55B H 0.702467 0.473901 0.457038 0.110 Uiso 0.40(2) 1 calc R . P D 1
H55C H 0.722326 0.382729 0.491563 0.110 Uiso 0.60(2) 1 calc R . P D 2
H55D H 0.696587 0.480031 0.460136 0.110 Uiso 0.60(2) 1 calc R . P D 2
C56A C 0.6827(11) 0.432(6) 0.533(2) 0.130(13) Uani 0.40(2) 1 d D . P D 1
H56A H 0.675473 0.358012 0.550731 0.156 Uiso 0.40(2) 1 calc R . P D 1
H56B H 0.663802 0.478972 0.512771 0.156 Uiso 0.40(2) 1 calc R . P D 1
C57A C 0.7033(7) 0.501(3) 0.5891(16) 0.088(5) Uiso 0.40(2) 1 d D . P D 1
H57A H 0.709638 0.576509 0.571803 0.106 Uiso 0.40(2) 1 calc R . P D 1
H57B H 0.691131 0.519122 0.623020 0.106 Uiso 0.40(2) 1 calc R . P D 1
C58A C 0.7314(9) 0.434(3) 0.620(2) 0.098(12) Uiso 0.40(2) 1 d D . P D 1
H58A H 0.725355 0.364668 0.642518 0.147 Uiso 0.40(2) 1 calc R . P D 1
H58B H 0.745779 0.483779 0.651676 0.147 Uiso 0.40(2) 1 calc R . P D 1
H58C H 0.742151 0.407459 0.585101 0.147 Uiso 0.40(2) 1 calc R . P D 1
C56B C 0.6896(6) 0.409(3) 0.5435(11) 0.130(13) Uani 0.60(2) 1 d D . P D 2
H56C H 0.683466 0.328861 0.556024 0.156 Uiso 0.60(2) 1 calc R . P D 2
H56D H 0.670785 0.460477 0.537881 0.156 Uiso 0.60(2) 1 calc R . P D 2
C57B C 0.7160(6) 0.457(2) 0.5991(11) 0.088(5) Uiso 0.60(2) 1 d D . P D 2
H57C H 0.706816 0.475285 0.637741 0.106 Uiso 0.60(2) 1 calc R . P D 2
H57D H 0.731787 0.393669 0.612994 0.106 Uiso 0.60(2) 1 calc R . P D 2
C58B C 0.7330(6) 0.563(2) 0.5850(14) 0.106(8) Uiso 0.60(2) 1 d D . P D 2
H58D H 0.753036 0.539329 0.574616 0.159 Uiso 0.60(2) 1 calc R . P D 2
H58E H 0.737171 0.614767 0.624047 0.159 Uiso 0.60(2) 1 calc R . P D 2
H58F H 0.720022 0.605018 0.546998 0.159 Uiso 0.60(2) 1 calc R . P D 2
N4A N 0.56256(18) 0.8204(7) 0.4644(4) 0.0578(19) Uiso 0.5 1 d D . P E 1
C59A C 0.5478(5) 0.809(2) 0.5224(9) 0.078(7) Uiso 0.53(3) 1 d D . P E 1
H59A H 0.524688 0.820548 0.506827 0.093 Uiso 0.53(3) 1 calc R . P E 1
H59B H 0.551150 0.726808 0.539535 0.093 Uiso 0.53(3) 1 calc R . P E 1
C60A C 0.5596(8) 0.891(3) 0.5775(15) 0.146(15) Uiso 0.53(3) 1 d D . P E 1
H60A H 0.557772 0.972330 0.559715 0.175 Uiso 0.53(3) 1 calc R . P E 1
H60B H 0.582358 0.874550 0.595425 0.175 Uiso 0.53(3) 1 calc R . P E 1
C61A C 0.5426(9) 0.884(4) 0.6347(16) 0.123(14) Uiso 0.53(3) 1 d D . P E 1
H61A H 0.535753 0.802943 0.641628 0.148 Uiso 0.53(3) 1 calc R . P E 1
H61B H 0.556044 0.914865 0.676640 0.148 Uiso 0.53(3) 1 calc R . P E 1
C62A C 0.5151(8) 0.964(3) 0.6087(18) 0.094(9) Uiso 0.53(3) 1 d D . P E 1
H62A H 0.522833 1.043116 0.601385 0.142 Uiso 0.53(3) 1 calc R . P E 1
H62B H 0.501789 0.968203 0.641057 0.142 Uiso 0.53(3) 1 calc R . P E 1
H62C H 0.502776 0.932370 0.566559 0.142 Uiso 0.53(3) 1 calc R . P E 1
C63A C 0.5460(5) 0.9092(17) 0.4154(9) 0.078(6) Uiso 0.59(2) 1 d D . P E 1
H63A H 0.523495 0.885555 0.400837 0.093 Uiso 0.59(2) 1 calc R . P E 1
H63B H 0.546533 0.986468 0.438145 0.093 Uiso 0.59(2) 1 calc R . P E 1
C64A C 0.5588(5) 0.925(2) 0.3561(10) 0.094(7) Uiso 0.59(2) 1 d D . P E 1
H64A H 0.565308 0.847052 0.341838 0.112 Uiso 0.59(2) 1 calc R . P E 1
H64B H 0.577945 0.975439 0.367594 0.112 Uiso 0.59(2) 1 calc R . P E 1
C65A C 0.5354(6) 0.981(2) 0.2994(11) 0.093(7) Uiso 0.59(2) 1 d D . P E 1
H65A H 0.546112 0.998030 0.262861 0.111 Uiso 0.59(2) 1 calc R . P E 1
H65B H 0.518208 0.923531 0.282414 0.111 Uiso 0.59(2) 1 calc R . P E 1
C66A C 0.5225(9) 1.085(3) 0.318(2) 0.142(13) Uiso 0.59(2) 1 d D . P E 1
H66A H 0.511351 1.067415 0.353203 0.213 Uiso 0.59(2) 1 calc R . P E 1
H66B H 0.507564 1.117740 0.279368 0.213 Uiso 0.59(2) 1 calc R . P E 1
H66C H 0.539421 1.141800 0.334237 0.213 Uiso 0.59(2) 1 calc R . P E 1
C67A C 0.5964(4) 0.853(2) 0.4822(11) 0.076(7) Uiso 0.53(2) 1 d D . P E 1
H67A H 0.604403 0.845358 0.441133 0.091 Uiso 0.53(2) 1 calc R . P E 1
H67B H 0.597364 0.938031 0.493719 0.091 Uiso 0.53(2) 1 calc R . P E 1
C68A C 0.6179(7) 0.796(4) 0.5321(18) 0.131(8) Uiso 0.53(2) 1 d D . P E 1
H68A H 0.616632 0.844811 0.571211 0.157 Uiso 0.53(2) 1 calc R . P E 1
H68B H 0.606314 0.722801 0.537353 0.157 Uiso 0.53(2) 1 calc R . P E 1
C69A C 0.6488(8) 0.758(4) 0.549(2) 0.160(12) Uiso 0.53(2) 1 d D . P E 1
H69A H 0.659621 0.779511 0.513703 0.192 Uiso 0.53(2) 1 calc R . P E 1
H69B H 0.648934 0.670204 0.552570 0.192 Uiso 0.53(2) 1 calc R . P E 1
C70A C 0.6662(8) 0.805(3) 0.6106(17) 0.126(12) Uiso 0.53(2) 1 d D . P E 1
H70A H 0.666225 0.891201 0.607979 0.189 Uiso 0.53(2) 1 calc R . P E 1
H70B H 0.688004 0.775501 0.619313 0.189 Uiso 0.53(2) 1 calc R . P E 1
H70C H 0.656335 0.779921 0.646656 0.189 Uiso 0.53(2) 1 calc R . P E 1
C71A C 0.5601(4) 0.7061(13) 0.4298(8) 0.063(3) Uiso 0.624(14) 1 d D . P E 1
H71A H 0.575831 0.706030 0.401770 0.076 Uiso 0.624(14) 1 calc R . P E 1
H71B H 0.566630 0.643969 0.463982 0.076 Uiso 0.624(14) 1 calc R . P E 1
C72A C 0.5301(5) 0.6709(19) 0.3883(12) 0.093(6) Uiso 0.624(14) 1 d D . P E 1
H72A H 0.527933 0.709797 0.344558 0.111 Uiso 0.624(14) 1 calc R . P E 1
H72B H 0.513167 0.703007 0.408425 0.111 Uiso 0.624(14) 1 calc R . P E 1
C73A C 0.5239(9) 0.544(2) 0.3763(19) 0.153(14) Uiso 0.624(14) 1 d D . P E 1
H73A H 0.544633 0.505847 0.378788 0.184 Uiso 0.624(14) 1 calc R . P E 1
H73B H 0.515861 0.513732 0.414373 0.184 Uiso 0.624(14) 1 calc R . P E 1
C74A C 0.5030(8) 0.501(3) 0.3172(16) 0.135(9) Uiso 0.624(14) 1 d D . P E 1
H74A H 0.486288 0.559372 0.301284 0.203 Uiso 0.624(14) 1 calc R . P E 1
H74B H 0.493392 0.426508 0.326975 0.203 Uiso 0.624(14) 1 calc R . P E 1
H74C H 0.514878 0.487463 0.282798 0.203 Uiso 0.624(14) 1 calc R . P E 1
N4B N 0.56256(18) 0.8204(7) 0.4644(4) 0.0578(19) Uiso 0.5 1 d D . P E 2
C59B C 0.5495(7) 0.890(2) 0.5148(12) 0.098(10) Uiso 0.47(3) 1 d D . P E 2
H59C H 0.564523 0.954544 0.532838 0.118 Uiso 0.47(3) 1 calc R . P E 2
H59D H 0.529284 0.927366 0.492120 0.118 Uiso 0.47(3) 1 calc R . P E 2
C60B C 0.5441(8) 0.817(2) 0.5706(13) 0.099(11) Uiso 0.47(3) 1 d D . P E 2
H60C H 0.563501 0.772422 0.591681 0.119 Uiso 0.47(3) 1 calc R . P E 2
H60D H 0.526711 0.759571 0.555061 0.119 Uiso 0.47(3) 1 calc R . P E 2
C61B C 0.5354(7) 0.906(3) 0.6191(14) 0.075(8) Uiso 0.47(3) 1 d D . P E 2
H61C H 0.532583 0.864561 0.659728 0.091 Uiso 0.47(3) 1 calc R . P E 2
H61D H 0.552473 0.964764 0.632127 0.091 Uiso 0.47(3) 1 calc R . P E 2
C62B C 0.5060(8) 0.964(3) 0.587(2) 0.097(11) Uiso 0.47(3) 1 d D . P E 2
H62D H 0.508901 1.003881 0.546267 0.145 Uiso 0.47(3) 1 calc R . P E 2
H62E H 0.500400 1.022871 0.617049 0.145 Uiso 0.47(3) 1 calc R . P E 2
H62F H 0.489100 0.905525 0.575077 0.145 Uiso 0.47(3) 1 calc R . P E 2
C63B C 0.5685(5) 0.910(2) 0.4160(11) 0.070(8) Uiso 0.41(2) 1 d D . P E 2
H63C H 0.585820 0.962276 0.438867 0.083 Uiso 0.41(2) 1 calc R . P E 2
H63D H 0.575929 0.868251 0.380150 0.083 Uiso 0.41(2) 1 calc R . P E 2
C64B C 0.5410(5) 0.984(2) 0.3854(12) 0.065(7) Uiso 0.41(2) 1 d D . P E 2
H64C H 0.535699 1.036864 0.419477 0.078 Uiso 0.41(2) 1 calc R . P E 2
H64D H 0.522428 0.932440 0.368274 0.078 Uiso 0.41(2) 1 calc R . P E 2
C65B C 0.5479(8) 1.055(3) 0.3303(16) 0.095(10) Uiso 0.41(2) 1 d D . P E 2
H65C H 0.568432 1.095706 0.346407 0.114 Uiso 0.41(2) 1 calc R . P E 2
H65D H 0.550310 1.000975 0.294024 0.114 Uiso 0.41(2) 1 calc R . P E 2
C66B C 0.5251(16) 1.139(6) 0.304(4) 0.20(3) Uiso 0.41(2) 1 d D . P E 2
H66D H 0.504604 1.100278 0.288464 0.301 Uiso 0.41(2) 1 calc R . P E 2
H66E H 0.531076 1.180476 0.267289 0.301 Uiso 0.41(2) 1 calc R . P E 2
H66F H 0.523459 1.196534 0.339095 0.301 Uiso 0.41(2) 1 calc R . P E 2
C67B C 0.5932(4) 0.7619(19) 0.4901(10) 0.065(7) Uiso 0.47(2) 1 d D . P E 2
H67C H 0.589576 0.684406 0.509341 0.078 Uiso 0.47(2) 1 calc R . P E 2
H67D H 0.603615 0.747293 0.452798 0.078 Uiso 0.47(2) 1 calc R . P E 2
C68B C 0.6138(7) 0.831(4) 0.540(2) 0.131(8) Uiso 0.47(2) 1 d D . P E 2
H68C H 0.606976 0.913379 0.529115 0.157 Uiso 0.47(2) 1 calc R . P E 2
H68D H 0.607381 0.811443 0.581442 0.157 Uiso 0.47(2) 1 calc R . P E 2
C69B C 0.6465(7) 0.837(3) 0.5578(19) 0.112(12) Uiso 0.47(2) 1 d D . P E 2
H69C H 0.653598 0.832858 0.606845 0.135 Uiso 0.47(2) 1 calc R . P E 2
H69D H 0.653722 0.913378 0.542951 0.135 Uiso 0.47(2) 1 calc R . P E 2
C70B C 0.6601(11) 0.741(4) 0.528(3) 0.160(12) Uiso 0.47(2) 1 d D . P E 2
H70D H 0.650532 0.666088 0.537450 0.240 Uiso 0.47(2) 1 calc R . P E 2
H70E H 0.682965 0.738070 0.546407 0.240 Uiso 0.47(2) 1 calc R . P E 2
H70F H 0.656018 0.752592 0.479751 0.240 Uiso 0.47(2) 1 calc R . P E 2
C71B C 0.5392(5) 0.728(2) 0.4402(12) 0.063(3) Uiso 0.376(14) 1 d D . P E 2
H71C H 0.518404 0.765549 0.422849 0.076 Uiso 0.376(14) 1 calc R . P E 2
H71D H 0.537353 0.676872 0.478021 0.076 Uiso 0.376(14) 1 calc R . P E 2
C72B C 0.5472(9) 0.654(3) 0.3876(17) 0.093(6) Uiso 0.376(14) 1 d D . P E 2
H72C H 0.547386 0.709868 0.350785 0.111 Uiso 0.376(14) 1 calc R . P E 2
H72D H 0.569564 0.631607 0.405294 0.111 Uiso 0.376(14) 1 calc R . P E 2
C73B C 0.5326(8) 0.548(2) 0.3549(17) 0.078(9) Uiso 0.376(14) 1 d D . P E 2
H73C H 0.527083 0.495644 0.388913 0.094 Uiso 0.376(14) 1 calc R . P E 2
H73D H 0.548481 0.506084 0.335633 0.094 Uiso 0.376(14) 1 calc R . P E 2
C74B C 0.5042(11) 0.567(5) 0.302(2) 0.135(9) Uiso 0.376(14) 1 d D . P E 2
H74D H 0.488991 0.614536 0.319340 0.203 Uiso 0.376(14) 1 calc R . P E 2
H74E H 0.494717 0.490311 0.286862 0.203 Uiso 0.376(14) 1 calc R . P E 2
H74F H 0.509941 0.608309 0.264817 0.203 Uiso 0.376(14) 1 calc R . P E 2

loop_
_atom_site_aniso_label
_atom_site_aniso_U_11
_atom_site_aniso_U_22
_atom_site_aniso_U_33
_atom_site_aniso_U_23
_atom_site_aniso_U_13
_atom_site_aniso_U_12
S1 0.0428(9) 0.0316(8) 0.0401(9) -0.0084(7) 0.0108(7) 0.0029(7)
S2 0.0564(11) 0.0348(9) 0.0337(9) -0.0023(8) 0.0108(8) -0.0041(8)
C1 0.031(3) 0.038(4) 0.029(3) -0.007(3) 0.005(3) 0.001(3)
C2 0.024(3) 0.023(3) 0.018(3) 0.003(2) 0.003(2) 0.003(2)
C3 0.024(3) 0.032(3) 0.019(3) -0.003(3) 0.006(2) -0.003(3)
C4 0.043(4) 0.039(4) 0.029(4) -0.002(3) 0.006(3) -0.008(3)
B1 0.025(3) 0.037(4) 0.026(4) -0.004(3) 0.001(3) 0.004(3)
B2 0.033(4) 0.041(5) 0.040(4) -0.007(4) 0.015(3) 0.000(3)
B3 0.042(4) 0.037(4) 0.035(4) -0.004(3) 0.017(4) -0.004(3)
B4 0.030(4) 0.032(4) 0.021(3) -0.005(3) 0.009(3) 0.001(3)
B5 0.030(4) 0.034(4) 0.026(4) -0.005(3) 0.005(3) 0.010(3)
B6 0.030(4) 0.038(4) 0.037(4) -0.006(3) 0.010(3) 0.008(3)
B7 0.044(4) 0.030(4) 0.043(4) -0.001(3) 0.022(4) 0.004(3)
B8 0.038(4) 0.028(4) 0.027(4) -0.001(3) 0.014(3) 0.007(3)
B9 0.031(4) 0.032(4) 0.020(3) -0.002(3) 0.005(3) 0.007(3)
B10 0.039(4) 0.036(4) 0.022(4) -0.001(3) 0.007(3) 0.006(3)
B11 0.043(4) 0.041(4) 0.018(3) -0.005(3) 0.008(3) -0.007(4)
B12 0.052(5) 0.042(5) 0.035(4) 0.001(4) 0.022(4) -0.004(4)
B13 0.039(4) 0.046(5) 0.046(5) 0.000(4) 0.020(4) -0.009(4)
B14 0.032(4) 0.036(4) 0.025(4) 0.000(3) 0.008(3) -0.007(3)
B15 0.032(4) 0.041(4) 0.023(3) -0.005(3) 0.011(3) 0.000(3)
B16 0.041(4) 0.049(5) 0.028(4) 0.005(4) 0.014(3) 0.001(4)
B17 0.034(4) 0.055(5) 0.041(5) 0.001(4) 0.021(4) -0.004(4)
B18 0.028(4) 0.051(5) 0.047(5) 0.004(4) 0.014(4) -0.003(4)
B19 0.024(3) 0.041(4) 0.027(4) -0.004(3) 0.006(3) 0.003(3)
B20 0.037(4) 0.042(5) 0.036(4) -0.002(4) 0.013(3) 0.002(4)
S3 0.0537(12) 0.0836(17) 0.0544(13) 0.0052(12) 0.0196(10) 0.0046(12)
S4 0.0709(16) 0.093(2) 0.0590(15) 0.0081(14) 0.0228(12) -0.0125(14)
C5 0.052(5) 0.089(7) 0.046(5) -0.007(5) 0.012(4) -0.009(5)
C6 0.019(3) 0.046(4) 0.047(4) -0.005(3) 0.005(3) 0.002(3)
C7 0.025(3) 0.047(4) 0.042(4) -0.011(3) 0.006(3) -0.016(3)
C8 0.076(7) 0.095(8) 0.053(6) 0.001(5) 0.018(5) -0.028(6)
B21 0.034(5) 0.078(7) 0.061(6) 0.008(6) 0.005(4) 0.010(5)
B22 0.048(6) 0.148(15) 0.071(8) 0.013(9) -0.005(6) -0.005(8)
B23 0.119(12) 0.131(13) 0.045(6) -0.040(8) 0.007(7) -0.067(11)
B24 0.045(5) 0.058(6) 0.059(6) -0.029(5) 0.015(5) -0.008(4)
B25 0.029(4) 0.086(8) 0.071(7) -0.002(6) 0.021(5) -0.002(5)
B26 0.032(5) 0.135(13) 0.082(9) 0.020(9) 0.004(5) -0.016(6)
B27 0.077(9) 0.164(18) 0.076(9) -0.004(10) -0.005(8) -0.080(11)
B28 0.101(10) 0.087(9) 0.089(9) -0.045(8) 0.043(8) -0.055(9)
B29 0.050(5) 0.053(6) 0.070(7) -0.006(5) 0.022(5) -0.012(5)
B30 0.052(6) 0.126(12) 0.083(9) -0.030(9) 0.015(6) -0.042(8)
B31 0.089(8) 0.067(7) 0.051(6) -0.022(5) 0.028(6) -0.024(6)
B32 0.119(12) 0.115(12) 0.050(7) -0.019(7) 0.020(7) -0.057(10)
B33 0.074(9) 0.159(17) 0.058(8) 0.011(9) -0.011(7) -0.050(10)
B34 0.024(4) 0.120(11) 0.060(7) 0.015(7) -0.001(4) -0.009(5)
B35 0.093(9) 0.058(7) 0.058(6) -0.010(5) 0.021(6) -0.038(6)
B36 0.172(18) 0.085(10) 0.070(8) -0.034(8) 0.035(10) -0.077(12)
B37 0.118(14) 0.19(2) 0.067(9) 0.013(11) -0.028(9) -0.102(15)
B38 0.036(6) 0.193(19) 0.072(9) 0.027(11) -0.017(6) -0.055(9)
B39 0.032(5) 0.128(11) 0.059(7) -0.004(7) 0.013(5) -0.023(6)
B40 0.097(11) 0.167(18) 0.065(8) 0.016(10) -0.005(8) -0.087(12)
N1 0.031(3) 0.059(4) 0.049(4) -0.022(3) 0.001(3) 0.008(3)
C11 0.038(4) 0.050(5) 0.054(5) -0.010(4) 0.000(4) -0.003(4)
C12 0.046(4) 0.055(5) 0.047(5) 0.007(4) 0.008(4) 0.005(4)
C13 0.042(5) 0.074(6) 0.071(6) 0.015(5) 0.005(4) -0.013(4)
C14 0.051(5) 0.091(8) 0.074(7) 0.030(6) 0.014(5) 0.000(5)
C15 0.051(5) 0.041(4) 0.061(5) -0.013(4) 0.010(4) 0.001(4)
C16 0.049(5) 0.069(6) 0.078(7) -0.037(5) 0.014(5) -0.001(4)
C17 0.062(6) 0.055(6) 0.090(7) -0.026(5) 0.017(5) -0.001(5)
C18 0.069(7) 0.080(8) 0.133(12) -0.019(8) 0.018(7) 0.001(6)
C19 0.060(5) 0.048(5) 0.055(5) -0.015(4) -0.002(4) -0.006(4)
C20 0.074(6) 0.049(5) 0.063(6) -0.008(4) 0.017(5) -0.009(4)
C21 0.102(9) 0.095(9) 0.061(7) -0.011(6) 0.014(6) 0.023(7)
C22 0.099(9) 0.101(9) 0.082(8) -0.008(7) 0.031(7) 0.007(8)
C23 0.040(4) 0.065(6) 0.054(5) -0.019(4) -0.005(4) 0.007(4)
C24 0.061(5) 0.059(6) 0.084(7) -0.046(5) -0.021(5) 0.029(5)
C25 0.080(7) 0.075(7) 0.050(5) -0.012(5) 0.015(5) 0.014(5)
C26 0.119(10) 0.063(7) 0.078(8) -0.026(6) -0.003(7) 0.037(7)
N2 0.033(3) 0.044(4) 0.033(3) 0.007(3) -0.002(2) -0.005(3)
C27 0.044(4) 0.063(5) 0.030(4) 0.010(4) -0.002(3) 0.008(4)
C28 0.059(5) 0.051(5) 0.028(4) 0.012(3) 0.009(3) 0.005(4)
C29 0.062(5) 0.054(5) 0.036(4) 0.008(4) 0.010(4) 0.010(4)
C30 0.064(6) 0.082(7) 0.076(7) 0.006(6) 0.018(5) 0.018(5)
C31 0.052(5) 0.062(5) 0.030(4) 0.005(4) 0.005(3) -0.025(4)
C32 0.051(5) 0.057(5) 0.062(5) -0.010(4) 0.012(4) -0.011(4)
C33 0.105(9) 0.070(7) 0.072(7) -0.011(5) 0.048(7) -0.024(6)
C34 0.092(8) 0.117(10) 0.051(6) 0.013(6) 0.021(6) -0.002(7)
C35 0.042(4) 0.052(5) 0.050(5) -0.010(4) -0.007(4) 0.003(4)
C36 0.044(5) 0.069(6) 0.075(6) 0.001(5) -0.008(4) -0.017(4)
C37A 0.040(8) 0.045(9) 0.125(14) -0.010(11) 0.004(10) -0.011(5)
C38A 0.26(3) 0.068(12) 0.108(16) -0.042(11) 0.091(19) -0.043(16)
C37B 0.040(8) 0.045(9) 0.125(14) -0.010(11) 0.004(10) -0.011(5)
C38B 0.07(2) 0.04(2) 0.06(2) -0.010(14) 0.003(16) 0.000(16)
C39 0.031(4) 0.071(6) 0.040(4) 0.030(4) -0.004(3) 0.001(4)
C40 0.062(5) 0.070(6) 0.058(5) 0.041(5) 0.020(5) 0.018(5)
C41A 0.063(7) 0.054(10) 0.025(8) 0.005(6) 0.016(7) 0.014(6)
C42A 0.079(11) 0.079(12) 0.036(8) 0.003(7) 0.029(8) 0.015(9)
C41B 0.063(7) 0.054(10) 0.025(8) 0.005(6) 0.016(7) 0.014(6)
C42B 0.064(14) 0.062(15) 0.052(13) 0.015(11) 0.024(11) 0.028(11)
N3 0.039(4) 0.073(5) 0.053(4) -0.001(4) 0.011(3) 0.010(3)
C43 0.057(5) 0.078(7) 0.057(5) -0.007(5) 0.009(4) -0.008(5)
C44 0.058(6) 0.102(10) 0.145(13) 0.061(9) 0.025(7) 0.010(6)
C45 0.070(7) 0.112(10) 0.117(11) 0.053(9) 0.033(7) 0.010(7)
C46 0.103(11) 0.140(15) 0.129(13) 0.058(12) 0.029(10) 0.027(10)
C47 0.045(5) 0.118(10) 0.082(7) 0.026(7) 0.022(5) 0.017(6)
C48 0.049(6) 0.110(10) 0.123(11) 0.060(9) -0.013(7) -0.012(6)
C51 0.047(5) 0.082(7) 0.079(7) 0.020(6) 0.016(5) -0.006(5)
C52 0.070(7) 0.106(10) 0.112(11) 0.024(8) 0.014(7) -0.028(7)
C53 0.119(12) 0.149(15) 0.121(11) 0.040(10) 0.074(10) -0.009(10)
C54 0.30(3) 0.20(2) 0.073(10) 0.018(12) 0.069(14) -0.07(2)
C55 0.105(10) 0.072(7) 0.109(10) -0.007(7) 0.050(8) -0.012(7)
C56A 0.099(17) 0.12(2) 0.20(2) 0.060(18) 0.091(18) 0.043(17)
C56B 0.099(17) 0.12(2) 0.20(2) 0.060(18) 0.091(18) 0.043(17)

loop_
_atom_type_symbol
_atom_type_description
_atom_type_scat_dispersion_real
_atom_type_scat_dispersion_imag
_atom_type_scat_source
C C 0.0033 0.0016 'International Tables Vol C Tables 4.2.6.8 and 6.1.1.4'
H H 0.0000 0.0000 'International Tables Vol C Tables 4.2.6.8 and 6.1.1.4'
B B 0.0013 0.0007 'International Tables Vol C Tables 4.2.6.8 and 6.1.1.4'
N N 0.0061 0.0033 'International Tables Vol C Tables 4.2.6.8 and 6.1.1.4'
S S 0.1246 0.1234 'International Tables Vol C Tables 4.2.6.8 and 6.1.1.4'

loop_
_geom_angle_atom_site_label_1
_geom_angle_atom_site_label_2
_geom_angle_atom_site_label_3
_geom_angle
_geom_angle_site_symmetry_1
_geom_angle_site_symmetry_3
_geom_angle_publ_flag
S1 C1 C2 121.8(4) . . ?
S1 C1 B1 120.5(5) . . ?
S1 C1 B4 121.3(5) . . ?
B1 C1 C2 51.9(3) . . ?
B2 C1 S1 125.5(5) . . ?
B2 C1 C2 101.6(5) . . ?
B2 C1 B1 62.1(5) . . ?
B2 C1 B3 65.5(5) . . ?
B2 C1 B4 110.7(5) . . ?
B3 C1 S1 126.0(6) . . ?
B3 C1 C2 102.2(5) . . ?
B3 C1 B1 110.7(6) . . ?
B3 C1 B4 62.4(4) . . ?
B4 C1 C2 52.3(3) . . ?
B4 C1 B1 98.4(5) . . ?
C3 C2 C1 118.3(4) . . ?
C3 C2 B1 117.6(5) . . ?
C3 C2 B4 119.1(5) . . ?
C3 C2 B5 123.7(5) . . ?
C3 C2 B9 124.7(5) . . ?
B1 C2 C1 55.7(4) . . ?
B1 C2 B4 104.0(5) . . ?
B4 C2 C1 54.8(4) . . ?
B5 C2 C1 107.7(5) . . ?
B5 C2 B1 64.7(4) . . ?
B5 C2 B4 113.4(5) . . ?
B5 C2 B9 63.5(4) . . ?
B9 C2 C1 106.8(4) . . ?
B9 C2 B1 113.6(5) . . ?
B9 C2 B4 64.2(4) . . ?
C2 C3 C4 117.7(5) . . ?
C2 C3 B11 118.9(5) . . ?
C2 C3 B14 117.4(5) . . ?
C2 C3 B15 124.6(5) . . ?
C2 C3 B19 123.9(5) . . ?
B11 C3 C4 55.3(4) . . ?
B11 C3 B14 103.6(5) . . ?
B14 C3 C4 54.8(4) . . ?
B15 C3 C4 107.0(5) . . ?
B15 C3 B11 63.5(5) . . ?
B15 C3 B14 114.4(5) . . ?
B15 C3 B19 65.3(4) . . ?
B19 C3 C4 106.9(5) . . ?
B19 C3 B11 113.7(5) . . ?
B19 C3 B14 64.2(4) . . ?
S2 C4 C3 122.4(4) . . ?
S2 C4 B11 120.8(5) . . ?
S2 C4 B12 125.6(6) . . ?
S2 C4 B14 122.1(5) . . ?
B11 C4 C3 51.3(4) . . ?
B12 C4 C3 101.1(5) . . ?
B12 C4 B11 62.3(5) . . ?
B12 C4 B14 110.0(6) . . ?
B13 C4 S2 126.8(6) . . ?
B13 C4 C3 101.5(5) . . ?
B13 C4 B11 109.4(6) . . ?
B13 C4 B12 64.2(5) . . ?
B13 C4 B14 63.1(5) . . ?
B14 C4 C3 51.5(3) . . ?
B14 C4 B11 97.1(5) . . ?
C1 B1 H1 117.7 . . ?
C1 B1 B5 114.7(5) . . ?
C1 B1 B6 104.9(5) . . ?
C2 B1 C1 72.4(4) . . ?
C2 B1 H1 117.9 . . ?
C2 B1 B2 112.3(5) . . ?
C2 B1 B5 57.0(4) . . ?
C2 B1 B6 105.3(5) . . ?
B2 B1 C1 55.3(4) . . ?
B2 B1 H1 122.9 . . ?
B2 B1 B5 108.1(5) . . ?
B2 B1 B6 58.8(5) . . ?
B5 B1 H1 121.1 . . ?
B6 B1 H1 125.9 . . ?
B6 B1 B5 59.1(4) . . ?
C1 B2 B1 62.7(4) . . ?
C1 B2 H2 119.9 . . ?
C1 B2 B3 57.2(4) . . ?
C1 B2 B6 112.9(6) . . ?
C1 B2 B7 107.8(6) . . ?
B1 B2 H2 121.9 . . ?
B1 B2 B3 105.1(6) . . ?
B1 B2 B7 107.4(6) . . ?
B3 B2 H2 124.6 . . ?
B6 B2 B1 61.1(5) . . ?
B6 B2 H2 119.3 . . ?
B6 B2 B3 107.7(6) . . ?
B6 B2 B7 60.5(5) . . ?
B7 B2 H2 122.3 . . ?
B7 B2 B3 59.2(5) . . ?
C1 B3 B2 57.2(4) . . ?
C1 B3 H3 120.0 . . ?
C1 B3 B4 61.8(4) . . ?
C1 B3 B7 108.8(6) . . ?
C1 B3 B8 111.9(6) . . ?
B2 B3 H3 124.5 . . ?
B4 B3 B2 104.2(6) . . ?
B4 B3 H3 122.8 . . ?
B7 B3 B2 60.4(5) . . ?
B7 B3 H3 121.6 . . ?
B7 B3 B4 107.0(6) . . ?
B8 B3 B2 107.5(6) . . ?
B8 B3 H3 120.0 . . ?
B8 B3 B4 60.6(4) . . ?
B8 B3 B7 60.0(5) . . ?
C1 B4 B3 55.8(4) . . ?
C1 B4 H4 116.8 . . ?
C1 B4 B8 106.0(5) . . ?
C1 B4 B9 115.5(5) . . ?
C2 B4 C1 72.9(4) . . ?
C2 B4 B3 113.0(5) . . ?
C2 B4 H4 117.7 . . ?
C2 B4 B8 105.1(5) . . ?
C2 B4 B9 57.1(4) . . ?
B3 B4 H4 122.4 . . ?
B3 B4 B8 59.4(4) . . ?
B3 B4 B9 108.3(5) . . ?
B8 B4 H4 125.9 . . ?
B8 B4 B9 58.4(4) . . ?
B9 B4 H4 121.2 . . ?
C2 B5 B1 58.3(4) . . ?
C2 B5 H5 123.2 . . ?
C2 B5 B6 107.1(6) . . ?
C2 B5 B9 58.3(4) . . ?
C2 B5 B10 106.4(5) . . ?
B1 B5 H5 123.4 . . ?
B6 B5 B1 60.1(4) . . ?
B6 B5 H5 121.3 . . ?
B6 B5 B10 60.3(5) . . ?
B9 B5 B1 104.6(5) . . ?
B9 B5 H5 123.2 . . ?
B9 B5 B6 107.5(6) . . ?
B9 B5 B10 59.8(4) . . ?
B10 B5 B1 106.6(6) . . ?
B10 B5 H5 122.1 . . ?
B1 B6 H6 122.4 . . ?
B2 B6 B1 60.1(4) . . ?
B2 B6 B5 110.7(6) . . ?
B2 B6 H6 120.1 . . ?
B2 B6 B7 60.8(5) . . ?
B2 B6 B10 108.7(6) . . ?
B5 B6 B1 60.8(4) . . ?
B5 B6 H6 120.4 . . ?
B5 B6 B7 108.0(6) . . ?
B5 B6 B10 60.0(4) . . ?
B7 B6 B1 106.9(5) . . ?
B7 B6 H6 122.5 . . ?
B7 B6 B10 58.9(5) . . ?
B10 B6 B1 107.0(5) . . ?
B10 B6 H6 122.4 . . ?
B2 B7 H7 122.0 . . ?
B3 B7 B2 60.4(5) . . ?
B3 B7 B6 107.3(6) . . ?
B3 B7 H7 121.3 . . ?
B6 B7 B2 58.7(5) . . ?
B6 B7 H7 122.6 . . ?
B8 B7 B2 107.4(5) . . ?
B8 B7 B3 59.9(5) . . ?
B8 B7 B6 107.0(6) . . ?
B8 B7 H7 122.3 . . ?
B10 B7 B2 108.4(6) . . ?
B10 B7 B3 109.1(6) . . ?
B10 B7 B6 60.6(5) . . ?
B10 B7 H7 120.7 . . ?
B10 B7 B8 60.1(5) . . ?
B3 B8 B4 60.0(4) . . ?
B3 B8 B7 60.1(5) . . ?
B3 B8 H8 120.3 . . ?
B3 B8 B10 109.0(6) . . ?
B4 B8 H8 122.4 . . ?
B7 B8 B4 106.7(5) . . ?
B7 B8 H8 122.4 . . ?
B9 B8 B3 111.2(5) . . ?
B9 B8 B4 61.3(4) . . ?
B9 B8 B7 109.0(5) . . ?
B9 B8 H8 119.7 . . ?
B9 B8 B10 60.5(4) . . ?
B10 B8 B4 107.7(5) . . ?
B10 B8 B7 59.7(5) . . ?
B10 B8 H8 121.8 . . ?
C2 B9 B4 58.7(4) . . ?
C2 B9 B5 58.2(4) . . ?
C2 B9 B8 107.9(5) . . ?
C2 B9 H9 122.8 . . ?
C2 B9 B10 106.8(5) . . ?
B4 B9 H9 123.4 . . ?
B5 B9 B4 104.9(5) . . ?
B5 B9 H9 122.8 . . ?
B5 B9 B10 60.5(4) . . ?
B8 B9 B4 60.3(4) . . ?
B8 B9 B5 108.3(6) . . ?
B8 B9 H9 120.8 . . ?
B8 B9 B10 60.2(4) . . ?
B10 B9 B4 106.7(5) . . ?
B10 B9 H9 121.9 . . ?
B5 B10 B6 59.7(4) . . ?
B5 B10 H10 121.7 . . ?
B6 B10 H10 122.4 . . ?
B7 B10 B5 109.0(6) . . ?
B7 B10 B6 60.5(5) . . ?
B7 B10 B8 60.2(5) . . ?
B7 B10 B9 108.5(6) . . ?
B7 B10 H10 120.6 . . ?
B8 B10 B5 107.1(5) . . ?
B8 B10 B6 106.9(6) . . ?
B8 B10 B9 59.4(4) . . ?
B8 B10 H10 122.6 . . ?
B9 B10 B5 59.7(4) . . ?
B9 B10 B6 107.0(5) . . ?
B9 B10 H10 122.1 . . ?
C3 B11 C4 73.4(4) . . ?
C3 B11 H11 117.5 . . ?
C3 B11 B12 112.9(6) . . ?
C3 B11 B15 56.9(4) . . ?
C3 B11 B16 105.3(6) . . ?
C4 B11 H11 116.8 . . ?
B12 B11 C4 55.4(4) . . ?
B12 B11 H11 122.7 . . ?
B15 B11 C4 116.1(6) . . ?
B15 B11 H11 120.4 . . ?
B15 B11 B12 108.8(6) . . ?
B16 B11 C4 105.3(6) . . ?
B16 B11 H11 126.0 . . ?
B16 B11 B12 58.7(5) . . ?
B16 B11 B15 59.5(5) . . ?
C4 B12 B11 62.3(4) . . ?
C4 B12 H12 119.9 . . ?
C4 B12 B13 57.4(5) . . ?
C4 B12 B16 112.0(6) . . ?
C4 B12 B17 108.1(6) . . ?
B11 B12 H12 123.2 . . ?
B13 B12 B11 104.5(6) . . ?
B13 B12 H12 124.1 . . ?
B13 B12 B17 59.9(5) . . ?
B16 B12 B11 59.8(5) . . ?
B16 B12 H12 120.0 . . ?
B16 B12 B13 107.8(7) . . ?
B16 B12 B17 60.0(5) . . ?
B17 B12 B11 105.7(6) . . ?
B17 B12 H12 122.5 . . ?
C4 B13 B12 58.4(5) . . ?
C4 B13 H13 119.2 . . ?
C4 B13 B14 62.0(5) . . ?
C4 B13 B17 109.4(6) . . ?
C4 B13 B18 112.6(6) . . ?
B12 B13 H13 123.5 . . ?
B12 B13 B14 105.0(6) . . ?
B12 B13 B17 60.5(5) . . ?
B12 B13 B18 108.2(7) . . ?
B14 B13 H13 123.1 . . ?
B17 B13 H13 122.1 . . ?
B17 B13 B14 106.0(6) . . ?
B17 B13 B18 59.5(5) . . ?
B18 B13 H13 119.9 . . ?
B18 B13 B14 60.4(5) . . ?
C3 B14 C4 73.7(4) . . ?
C3 B14 B13 112.4(5) . . ?
C3 B14 H14 117.7 . . ?
C3 B14 B18 105.0(5) . . ?
C3 B14 B19 56.8(4) . . ?
C4 B14 B13 54.9(4) . . ?
C4 B14 H14 116.6 . . ?
C4 B14 B18 105.8(5) . . ?
C4 B14 B19 116.0(5) . . ?
B13 B14 H14 123.0 . . ?
B13 B14 B18 59.3(5) . . ?
B18 B14 H14 125.9 . . ?
B19 B14 B13 108.1(6) . . ?
B19 B14 H14 121.0 . . ?
B19 B14 B18 58.6(4) . . ?
C3 B15 B11 59.6(4) . . ?
C3 B15 H15 122.8 . . ?
C3 B15 B16 108.1(6) . . ?
C3 B15 B19 57.6(4) . . ?
C3 B15 B20 106.3(5) . . ?
B11 B15 H15 122.6 . . ?
B11 B15 B19 104.9(6) . . ?
B11 B15 B20 107.5(6) . . ?
B16 B15 B11 60.2(5) . . ?
B16 B15 H15 120.9 . . ?
B16 B15 B19 107.2(6) . . ?
B16 B15 B20 60.9(5) . . ?
B19 B15 H15 123.9 . . ?
B20 B15 H15 121.9 . . ?
B20 B15 B19 59.2(4) . . ?
B11 B16 H16 122.1 . . ?
B11 B16 B20 107.3(6) . . ?
B12 B16 B11 61.5(5) . . ?
B12 B16 B15 111.8(6) . . ?
B12 B16 H16 119.1 . . ?
B12 B16 B17 61.0(5) . . ?
B12 B16 B20 109.6(6) . . ?
B15 B16 B11 60.3(5) . . ?
B15 B16 H16 120.2 . . ?
B15 B16 B17 108.5(6) . . ?
B15 B16 B20 60.5(5) . . ?
B17 B16 B11 107.7(6) . . ?
B17 B16 H16 122.2 . . ?
B17 B16 B20 59.0(5) . . ?
B20 B16 H16 122.1 . . ?
B12 B17 H17 121.8 . . ?
B13 B17 B12 59.5(5) . . ?
B13 B17 H17 121.7 . . ?
B16 B17 B12 59.0(5) . . ?
B16 B17 B13 106.7(6) . . ?
B16 B17 H17 122.5 . . ?
B18 B17 B12 108.2(6) . . ?
B18 B17 B13 60.5(5) . . ?
B18 B17 B16 108.1(6) . . ?
B18 B17 H17 121.4 . . ?
B20 B17 B12 109.9(6) . . ?
B20 B17 B13 110.1(6) . . ?
B20 B17 B16 61.4(5) . . ?
B20 B17 H17 119.5 . . ?
B20 B17 B18 61.0(5) . . ?
B13 B18 B14 60.3(5) . . ?
B13 B18 H18 120.4 . . ?
B13 B18 B20 108.4(7) . . ?
B14 B18 H18 122.6 . . ?
B17 B18 B13 60.0(5) . . ?
B17 B18 B14 106.4(6) . . ?
B17 B18 H18 122.7 . . ?
B17 B18 B20 59.2(5) . . ?
B19 B18 B13 110.4(6) . . ?
B19 B18 B14 60.5(4) . . ?
B19 B18 B17 107.9(6) . . ?
B19 B18 H18 120.5 . . ?
B19 B18 B20 59.9(5) . . ?
B20 B18 B14 106.7(6) . . ?
B20 B18 H18 122.4 . . ?
C3 B19 B14 59.0(4) . . ?
C3 B19 B15 57.1(4) . . ?
C3 B19 B18 108.5(6) . . ?
C3 B19 H19 123.0 . . ?
C3 B19 B20 106.7(6) . . ?
B14 B19 H19 123.1 . . ?
B15 B19 B14 104.0(6) . . ?
B15 B19 H19 123.8 . . ?
B18 B19 B14 60.9(5) . . ?
B18 B19 B15 108.0(6) . . ?
B18 B19 H19 120.3 . . ?
B18 B19 B20 60.7(5) . . ?
B20 B19 B14 107.6(6) . . ?
B20 B19 B15 60.3(4) . . ?
B20 B19 H19 121.5 . . ?
B15 B20 B16 58.6(4) . . ?
B15 B20 H20 122.0 . . ?
B16 B20 H20 123.3 . . ?
B17 B20 B15 107.6(6) . . ?
B17 B20 B16 59.7(5) . . ?
B17 B20 B18 59.8(5) . . ?
B17 B20 B19 107.9(6) . . ?
B17 B20 H20 121.6 . . ?
B18 B20 B15 107.1(6) . . ?
B18 B20 B16 105.9(6) . . ?
B18 B20 H20 122.7 . . ?
B19 B20 B15 60.5(4) . . ?
B19 B20 B16 106.5(6) . . ?
B19 B20 B18 59.4(4) . . ?
B19 B20 H20 121.9 . . ?
S3 C5 C6 122.4(6) . . ?
S3 C5 B21 121.0(8) . . ?
S3 C5 B24 123.3(7) . . ?
B21 C5 C6 52.0(4) . . ?
B22 C5 S3 127.5(9) . . ?
B22 C5 C6 99.3(7) . . ?
B22 C5 B21 60.4(8) . . ?
B22 C5 B24 107.1(9) . . ?
B23 C5 S3 126.8(8) . . ?
B23 C5 C6 101.2(8) . . ?
B23 C5 B21 109.2(9) . . ?
B23 C5 B22 64.2(11) . . ?
B23 C5 B24 61.9(8) . . ?
B24 C5 C6 51.3(5) . . ?
B24 C5 B21 96.8(7) . . ?
C7 C6 C5 121.1(6) . . ?
C7 C6 B21 119.1(7) . . ?
C7 C6 B24 120.9(6) . . ?
C7 C6 B25 120.4(7) . . ?
C7 C6 B29 122.1(7) . . ?
B21 C6 C5 56.4(5) . . ?
B24 C6 C5 56.5(6) . . ?
B24 C6 B21 105.2(7) . . ?
B24 C6 B25 113.1(7) . . ?
B25 C6 C5 108.2(6) . . ?
B25 C6 B21 63.6(6) . . ?
B29 C6 C5 108.2(7) . . ?
B29 C6 B21 112.3(7) . . ?
B29 C6 B24 64.1(6) . . ?
B29 C6 B25 62.7(6) . . ?
C6 C7 C8 119.9(6) . . ?
C6 C7 B31 121.7(7) . . ?
C6 C7 B34 116.8(8) . . ?
C6 C7 B35 123.4(8) . . ?
C6 C7 B39 121.4(7) . . ?
B31 C7 C8 55.1(7) . . ?
B31 C7 B34 103.1(8) . . ?
B31 C7 B39 113.2(8) . . ?
B34 C7 C8 54.4(6) . . ?
B35 C7 C8 108.7(6) . . ?
B35 C7 B31 65.8(7) . . ?
B35 C7 B34 114.2(8) . . ?
B35 C7 B39 63.3(8) . . ?
B39 C7 C8 106.8(6) . . ?
B39 C7 B34 64.7(7) . . ?
S4 C8 C7 123.2(6) . . ?
S4 C8 B31 122.6(9) . . ?
S4 C8 B33 124.4(10) . . ?
S4 C8 B34 121.3(9) . . ?
B31 C8 C7 50.5(5) . . ?
B32 C8 S4 127.7(9) . . ?
B32 C8 C7 99.8(8) . . ?
B32 C8 B31 62.6(9) . . ?
B32 C8 B33 65.0(11) . . ?
B32 C8 B34 108.2(10) . . ?
B33 C8 C7 101.4(7) . . ?
B33 C8 B31 110.9(10) . . ?
B33 C8 B34 62.0(8) . . ?
B34 C8 C7 51.3(5) . . ?
B34 C8 B31 96.2(8) . . ?
C5 B21 H21 116.7 . . ?
C6 B21 C5 71.5(6) . . ?
C6 B21 H21 118.5 . . ?
C6 B21 B22 111.0(9) . . ?
C6 B21 B25 57.9(5) . . ?
C6 B21 B26 105.2(9) . . ?
B22 B21 C5 56.2(7) . . ?
B22 B21 H21 123.6 . . ?
B22 B21 B25 107.2(10) . . ?
B22 B21 B26 58.6(8) . . ?
B25 B21 C5 115.6(8) . . ?
B25 B21 H21 121.0 . . ?
B26 B21 C5 106.3(9) . . ?
B26 B21 H21 125.6 . . ?
B26 B21 B25 58.5(7) . . ?
C5 B22 B21 63.4(7) . . ?
C5 B22 H22 118.4 . . ?
C5 B22 B23 57.5(8) . . ?
C5 B22 B26 114.6(10) . . ?
C5 B22 B27 111.4(13) . . ?
B21 B22 H22 121.7 . . ?
B21 B22 B23 106.5(9) . . ?
B23 B22 H22 122.7 . . ?
B26 B22 B21 61.2(8) . . ?
B26 B22 H22 118.8 . . ?
B26 B22 B23 110.3(13) . . ?
B27 B22 B21 108.4(11) . . ?
B27 B22 H22 120.4 . . ?
B27 B22 B23 62.7(12) . . ?
B27 B22 B26 60.0(11) . . ?
C5 B23 B22 58.3(9) . . ?
C5 B23 H23 118.7 . . ?
C5 B23 B24 62.8(7) . . ?
C5 B23 B27 106.8(13) . . ?
C5 B23 B28 113.5(9) . . ?
B22 B23 H23 126.7 . . ?
B22 B23 B24 103.7(9) . . ?
B22 B23 B27 56.5(12) . . ?
B24 B23 H23 122.0 . . ?
B24 B23 B27 105.1(9) . . ?
B27 B23 H23 124.8 . . ?
B28 B23 B22 103.4(12) . . ?
B28 B23 H23 120.7 . . ?
B28 B23 B24 62.1(8) . . ?
B28 B23 B27 57.6(10) . . ?
C5 B24 H24 118.2 . . ?
C5 B24 B28 103.4(9) . . ?
C6 B24 C5 72.3(6) . . ?
C6 B24 B23 112.5(9) . . ?
C6 B24 H24 117.6 . . ?
C6 B24 B28 105.6(8) . . ?
C6 B24 B29 57.4(6) . . ?
B23 B24 C5 55.3(8) . . ?
B23 B24 H24 123.0 . . ?
B23 B24 B28 57.4(9) . . ?
B28 B24 H24 126.6 . . ?
B29 B24 C5 115.4(7) . . ?
B29 B24 B23 109.0(8) . . ?
B29 B24 H24 119.8 . . ?
B29 B24 B28 60.4(7) . . ?
C6 B25 B21 58.5(5) . . ?
C6 B25 H25 123.1 . . ?
C6 B25 B26 107.0(8) . . ?
C6 B25 B29 57.8(5) . . ?
C6 B25 B30 107.3(8) . . ?
B21 B25 H25 123.3 . . ?
B26 B25 B21 60.1(7) . . ?
B26 B25 H25 121.6 . . ?
B26 B25 B29 107.4(10) . . ?
B26 B25 B30 59.9(9) . . ?
B29 B25 B21 104.5(8) . . ?
B29 B25 H25 123.2 . . ?
B29 B25 B30 61.0(7) . . ?
B30 B25 B21 107.3(10) . . ?
B30 B25 H25 121.2 . . ?
B21 B26 H26 121.9 . . ?
B22 B26 B21 60.2(8) . . ?
B22 B26 B25 110.9(8) . . ?
B22 B26 H26 120.7 . . ?
B22 B26 B30 109.6(13) . . ?
B25 B26 B21 61.4(7) . . ?
B25 B26 H26 119.7 . . ?
B25 B26 B30 60.4(8) . . ?
B27 B26 B21 106.9(10) . . ?
B27 B26 B22 59.1(11) . . ?
B27 B26 B25 109.7(11) . . ?
B27 B26 H26 122.0 . . ?
B27 B26 B30 61.3(10) . . ?
B30 B26 B21 108.7(8) . . ?
B30 B26 H26 120.7 . . ?
B22 B27 B23 60.8(10) . . ?
B22 B27 B26 60.9(11) . . ?
B22 B27 H27 120.9 . . ?
B22 B27 B28 107.9(10) . . ?
B22 B27 B30 110.3(12) . . ?
B23 B27 H27 121.0 . . ?
B26 B27 B23 109.5(10) . . ?
B26 B27 H27 121.1 . . ?
B26 B27 B30 60.4(10) . . ?
B28 B27 B23 58.9(10) . . ?
B28 B27 B26 108.7(10) . . ?
B28 B27 H27 122.0 . . ?
B28 B27 B30 61.8(9) . . ?
B30 B27 B23 110.2(10) . . ?
B30 B27 H27 119.7 . . ?
B23 B28 B24 60.5(8) . . ?
B23 B28 H28 117.9 . . ?
B23 B28 B29 110.3(9) . . ?
B23 B28 B30 113.0(14) . . ?
B24 B28 H28 123.2 . . ?
B27 B28 B23 63.5(11) . . ?
B27 B28 B24 108.2(12) . . ?
B27 B28 H28 120.7 . . ?
B27 B28 B29 108.1(11) . . ?
B27 B28 B30 60.7(10) . . ?
B29 B28 B24 58.8(6) . . ?
B29 B28 H28 122.2 . . ?
B30 B28 B24 106.8(9) . . ?
B30 B28 H28 120.8 . . ?
B30 B28 B29 59.4(7) . . ?
C6 B29 B24 58.4(5) . . ?
C6 B29 B25 59.5(6) . . ?
C6 B29 B28 106.6(9) . . ?
C6 B29 H29 122.7 . . ?
C6 B29 B30 107.7(9) . . ?
B24 B29 B28 60.8(7) . . ?
B24 B29 H29 122.0 . . ?
B24 B29 B30 108.5(9) . . ?
B25 B29 B24 106.2(8) . . ?
B25 B29 B28 106.1(10) . . ?
B25 B29 H29 123.0 . . ?
B25 B29 B30 59.7(8) . . ?
B28 B29 H29 122.4 . . ?
B30 B29 B28 59.5(8) . . ?
B30 B29 H29 121.4 . . ?
B25 B30 B27 106.7(12) . . ?
B25 B30 B28 107.0(9) . . ?
B25 B30 B29 59.3(6) . . ?
B25 B30 H30 121.9 . . ?
B26 B30 B25 59.6(9) . . ?
B26 B30 B27 58.3(11) . . ?
B26 B30 B28 103.6(12) . . ?
B26 B30 B29 105.8(10) . . ?
B26 B30 H30 124.1 . . ?
B27 B30 B28 57.5(11) . . ?
B27 B30 B29 106.7(10) . . ?
B27 B30 H30 123.2 . . ?
B28 B30 H30 123.4 . . ?
B29 B30 B28 61.0(8) . . ?
B29 B30 H30 121.9 . . ?
C7 B31 C8 74.3(7) . . ?
C7 B31 H31 117.9 . . ?
C7 B31 B32 111.4(11) . . ?
C7 B31 B35 56.8(6) . . ?
C7 B31 B36 103.6(9) . . ?
C8 B31 H31 117.4 . . ?
C8 B31 B35 116.8(10) . . ?
C8 B31 B36 102.3(11) . . ?
B32 B31 C8 53.7(8) . . ?
B32 B31 H31 124.1 . . ?
B32 B31 B35 108.3(10) . . ?
B32 B31 B36 57.1(9) . . ?
B35 B31 H31 119.7 . . ?
B35 B31 B36 59.6(7) . . ?
B36 B31 H31 128.0 . . ?
C8 B32 B31 63.7(8) . . ?
C8 B32 H32 117.5 . . ?
C8 B32 B33 59.4(10) . . ?
C8 B32 B36 115.4(10) . . ?
C8 B32 B37 110.5(14) . . ?
B31 B32 H32 120.1 . . ?
B33 B32 B31 107.7(10) . . ?
B33 B32 H32 123.7 . . ?
B36 B32 B31 62.9(9) . . ?
B36 B32 H32 119.3 . . ?
B36 B32 B33 107.5(12) . . ?
B36 B32 B37 58.6(12) . . ?
B37 B32 B31 108.6(10) . . ?
B37 B32 H32 122.3 . . ?
B37 B32 B33 59.7(13) . . ?
C8 B33 B32 55.6(9) . . ?
C8 B33 H33 120.2 . . ?
C8 B33 B34 61.6(7) . . ?
C8 B33 B37 107.5(15) . . ?
C8 B33 B38 111.6(10) . . ?
B32 B33 H33 127.1 . . ?
B32 B33 B34 101.2(11) . . ?
B32 B33 B38 103.3(13) . . ?
B34 B33 H33 123.1 . . ?
B34 B33 B38 62.0(8) . . ?
B37 B33 B32 59.9(13) . . ?
B37 B33 H33 123.2 . . ?
B37 B33 B34 105.2(11) . . ?
B37 B33 B38 56.5(12) . . ?
B38 B33 H33 121.5 . . ?
C7 B34 C8 74.3(7) . . ?
C7 B34 B33 114.9(12) . . ?
C7 B34 H34 116.9 . . ?
C7 B34 B38 103.6(10) . . ?
C7 B34 B39 57.4(6) . . ?
C8 B34 B33 56.4(8) . . ?
C8 B34 H34 116.0 . . ?
C8 B34 B38 105.1(11) . . ?
C8 B34 B39 116.6(11) . . ?
B33 B34 H34 121.4 . . ?
B33 B34 B38 59.1(8) . . ?
B33 B34 B39 108.6(11) . . ?
B38 B34 H34 127.9 . . ?
B39 B34 H34 121.2 . . ?
B39 B34 B38 57.0(7) . . ?
C7 B35 B31 57.5(6) . . ?
C7 B35 H35 123.4 . . ?
C7 B35 B36 104.6(9) . . ?
C7 B35 B39 59.0(7) . . ?
C7 B35 B40 105.4(11) . . ?
B31 B35 H35 123.4 . . ?
B36 B35 B31 60.2(7) . . ?
B36 B35 H35 124.3 . . ?
B39 B35 B31 103.7(9) . . ?
B39 B35 H35 124.7 . . ?
B39 B35 B36 102.5(12) . . ?
B39 B35 B40 58.3(10) . . ?
B40 B35 B31 105.3(10) . . ?
B40 B35 H35 123.5 . . ?
B40 B35 B36 57.1(11) . . ?
B31 B36 H36 122.7 . . ?
B32 B36 B31 60.0(8) . . ?
B32 B36 B35 111.2(9) . . ?
B32 B36 H36 119.2 . . ?
B32 B36 B40 112.2(16) . . ?
B35 B36 B31 60.2(7) . . ?
B35 B36 H36 119.8 . . ?
B37 B36 B31 108.8(12) . . ?
B37 B36 B32 61.9(12) . . ?
B37 B36 B35 111.7(14) . . ?
B37 B36 H36 119.6 . . ?
B37 B36 B40 62.3(13) . . ?
B40 B36 B31 108.1(10) . . ?
B40 B36 B35 60.8(8) . . ?
B40 B36 H36 120.1 . . ?
B32 B37 H37 121.9 . . ?
B32 B37 B40 107.9(12) . . ?
B33 B37 B32 60.4(11) . . ?
B33 B37 H37 119.3 . . ?
B33 B37 B40 110.8(13) . . ?
B36 B37 B32 59.5(12) . . ?
B36 B37 B33 108.8(12) . . ?
B36 B37 H37 122.9 . . ?
B36 B37 B40 59.4(12) . . ?
B38 B37 B32 108.4(11) . . ?
B38 B37 B33 62.6(12) . . ?
B38 B37 B36 106.1(11) . . ?
B38 B37 H37 122.0 . . ?
B38 B37 B40 59.0(12) . . ?
B40 B37 H37 121.4 . . ?
B33 B38 B34 58.9(7) . . ?
B33 B38 H38 119.3 . . ?
B34 B38 H38 124.0 . . ?
B37 B38 B33 60.9(11) . . ?
B37 B38 B34 106.1(11) . . ?
B37 B38 H38 120.5 . . ?
B37 B38 B39 111.7(15) . . ?
B37 B38 B40 63.3(13) . . ?
B39 B38 B33 111.9(9) . . ?
B39 B38 B34 61.0(7) . . ?
B39 B38 H38 119.2 . . ?
B40 B38 B33 112.8(16) . . ?
B40 B38 B34 107.6(10) . . ?
B40 B38 H38 119.6 . . ?
B40 B38 B39 60.4(9) . . ?
C7 B39 B34 57.9(6) . . ?
C7 B39 B35 57.7(6) . . ?
C7 B39 B38 108.1(9) . . ?
C7 B39 H39 123.2 . . ?
C7 B39 B40 107.0(11) . . ?
B34 B39 H39 123.0 . . ?
B35 B39 B34 104.5(9) . . ?
B35 B39 H39 122.9 . . ?
B38 B39 B34 62.0(7) . . ?
B38 B39 B35 108.0(12) . . ?
B38 B39 H39 120.8 . . ?
B40 B39 B34 107.0(10) . . ?
B40 B39 B35 61.5(10) . . ?
B40 B39 B38 58.6(11) . . ?
B40 B39 H39 121.9 . . ?
B35 B40 H40 119.6 . . ?
B36 B40 B35 62.1(10) . . ?
B36 B40 B37 58.3(13) . . ?
B36 B40 B39 107.8(10) . . ?
B36 B40 H40 123.1 . . ?
B37 B40 B35 109.6(12) . . ?
B37 B40 H40 122.5 . . ?
B38 B40 B35 108.8(10) . . ?
B38 B40 B36 104.1(12) . . ?
B38 B40 B37 57.7(13) . . ?
B38 B40 B39 61.0(10) . . ?
B38 B40 H40 123.3 . . ?
B39 B40 B35 60.2(7) . . ?
B39 B40 B37 107.7(13) . . ?
B39 B40 H40 121.2 . . ?
C11 N1 C15 105.4(6) . . ?
C11 N1 C19 107.4(6) . . ?
C15 N1 C19 108.0(7) . . ?
C23 N1 C11 113.0(7) . . ?
C23 N1 C15 111.4(6) . . ?
C23 N1 C19 111.4(6) . . ?
N1 C11 H11A 108.7 . . ?
N1 C11 H11B 108.7 . . ?
N1 C11 C12 114.1(7) . . ?
H11A C11 H11B 107.6 . . ?
C12 C11 H11A 108.7 . . ?
C12 C11 H11B 108.7 . . ?
C11 C12 H12A 109.4 . . ?
C11 C12 H12B 109.4 . . ?
H12A C12 H12B 108.0 . . ?
C13 C12 C11 111.1(8) . . ?
C13 C12 H12A 109.4 . . ?
C13 C12 H12B 109.4 . . ?
C12 C13 H13A 108.7 . . ?
C12 C13 H13B 108.7 . . ?
H13A C13 H13B 107.6 . . ?
C14 C13 C12 114.4(9) . . ?
C14 C13 H13A 108.7 . . ?
C14 C13 H13B 108.7 . . ?
C13 C14 H14A 109.5 . . ?
C13 C14 H14B 109.5 . . ?
C13 C14 H14C 109.5 . . ?
H14A C14 H14B 109.5 . . ?
H14A C14 H14C 109.5 . . ?
H14B C14 H14C 109.5 . . ?
N1 C15 H15A 108.1 . . ?
N1 C15 H15B 108.1 . . ?
H15A C15 H15B 107.3 . . ?
C16 C15 N1 116.7(7) . . ?
C16 C15 H15A 108.1 . . ?
C16 C15 H15B 108.1 . . ?
C15 C16 H16A 109.4 . . ?
C15 C16 H16B 109.4 . . ?
C15 C16 C17 111.2(8) . . ?
H16A C16 H16B 108.0 . . ?
C17 C16 H16A 109.4 . . ?
C17 C16 H16B 109.4 . . ?
C16 C17 H17A 108.5 . . ?
C16 C17 H17B 108.5 . . ?
H17A C17 H17B 107.5 . . ?
C18 C17 C16 115.0(9) . . ?
C18 C17 H17A 108.5 . . ?
C18 C17 H17B 108.5 . . ?
C17 C18 H18A 109.5 . . ?
C17 C18 H18B 109.5 . . ?
C17 C18 H18C 109.5 . . ?
H18A C18 H18B 109.5 . . ?
H18A C18 H18C 109.5 . . ?
H18B C18 H18C 109.5 . . ?
N1 C19 H19A 107.6 . . ?
N1 C19 H19B 107.6 . . ?
H19A C19 H19B 107.0 . . ?
C20 C19 N1 118.8(8) . . ?
C20 C19 H19A 107.6 . . ?
C20 C19 H19B 107.6 . . ?
C19 C20 H20A 109.1 . . ?
C19 C20 H20B 109.1 . . ?
H20A C20 H20B 107.9 . . ?
C21 C20 C19 112.3(9) . . ?
C21 C20 H20A 109.1 . . ?
C21 C20 H20B 109.1 . . ?
C20 C21 H21A 107.4 . . ?
C20 C21 H21B 107.4 . . ?
H21A C21 H21B 106.9 . . ?
C22 C21 C20 119.9(12) . . ?
C22 C21 H21A 107.4 . . ?
C22 C21 H21B 107.4 . . ?
C21 C22 H22A 109.5 . . ?
C21 C22 H22B 109.5 . . ?
C21 C22 H22C 109.5 . . ?
H22A C22 H22B 109.5 . . ?
H22A C22 H22C 109.5 . . ?
H22B C22 H22C 109.5 . . ?
N1 C23 H23A 108.5 . . ?
N1 C23 H23B 108.5 . . ?
N1 C23 C24 115.2(7) . . ?
H23A C23 H23B 107.5 . . ?
C24 C23 H23A 108.5 . . ?
C24 C23 H23B 108.5 . . ?
C23 C24 H24A 109.0 . . ?
C23 C24 H24B 109.0 . . ?
H24A C24 H24B 107.8 . . ?
C25 C24 C23 112.9(8) . . ?
C25 C24 H24A 109.0 . . ?
C25 C24 H24B 109.0 . . ?
C24 C25 H25A 109.3 . . ?
C24 C25 H25B 109.3 . . ?
H25A C25 H25B 108.0 . . ?
C26 C25 C24 111.4(9) . . ?
C26 C25 H25A 109.3 . . ?
C26 C25 H25B 109.3 . . ?
C25 C26 H26A 109.5 . . ?
C25 C26 H26B 109.5 . . ?
C25 C26 H26C 109.5 . . ?
H26A C26 H26B 109.5 . . ?
H26A C26 H26C 109.5 . . ?
H26B C26 H26C 109.5 . . ?
C31 N2 C27 112.0(7) . . ?
C31 N2 C35 111.6(6) . . ?
C31 N2 C39 105.3(6) . . ?
C35 N2 C27 106.1(6) . . ?
C35 N2 C39 111.5(7) . . ?
C39 N2 C27 110.5(6) . . ?
N2 C27 H27A 108.5 . . ?
N2 C27 H27B 108.5 . . ?
H27A C27 H27B 107.5 . . ?
C28 C27 N2 115.3(6) . . ?
C28 C27 H27A 108.5 . . ?
C28 C27 H27B 108.5 . . ?
C27 C28 H28A 109.8 . . ?
C27 C28 H28B 109.8 . . ?
C27 C28 C29 109.3(7) . . ?
H28A C28 H28B 108.3 . . ?
C29 C28 H28A 109.8 . . ?
C29 C28 H28B 109.8 . . ?
C28 C29 H29A 109.1 . . ?
C28 C29 H29B 109.1 . . ?
H29A C29 H29B 107.8 . . ?
C30 C29 C28 112.5(8) . . ?
C30 C29 H29A 109.1 . . ?
C30 C29 H29B 109.1 . . ?
C29 C30 H30A 109.5 . . ?
C29 C30 H30B 109.5 . . ?
C29 C30 H30C 109.5 . . ?
H30A C30 H30B 109.5 . . ?
H30A C30 H30C 109.5 . . ?
H30B C30 H30C 109.5 . . ?
N2 C31 H31A 108.4 . . ?
N2 C31 H31B 108.4 . . ?
H31A C31 H31B 107.5 . . ?
C32 C31 N2 115.5(7) . . ?
C32 C31 H31A 108.4 . . ?
C32 C31 H31B 108.4 . . ?
C31 C32 H32A 109.3 . . ?
C31 C32 H32B 109.3 . . ?
C31 C32 C33 111.6(9) . . ?
H32A C32 H32B 108.0 . . ?
C33 C32 H32A 109.3 . . ?
C33 C32 H32B 109.3 . . ?
C32 C33 H33A 110.0 . . ?
C32 C33 H33B 110.0 . . ?
H33A C33 H33B 108.3 . . ?
C34 C33 C32 108.6(9) . . ?
C34 C33 H33A 110.0 . . ?
C34 C33 H33B 110.0 . . ?
C33 C34 H34A 109.5 . . ?
C33 C34 H34B 109.5 . . ?
C33 C34 H34C 109.5 . . ?
H34A C34 H34B 109.5 . . ?
H34A C34 H34C 109.5 . . ?
H34B C34 H34C 109.5 . . ?
N2 C35 H35A 108.5 . . ?
N2 C35 H35B 108.5 . . ?
H35A C35 H35B 107.5 . . ?
C36 C35 N2 115.0(7) . . ?
C36 C35 H35A 108.5 . . ?
C36 C35 H35B 108.5 . . ?
C35 C36 H36A 108.9 . . ?
C35 C36 H36B 108.9 . . ?
C35 C36 H36C 112.3 . . ?
C35 C36 H36D 112.3 . . ?
C35 C36 C37A 113.4(13) . . ?
C35 C36 C37B 97(2) . . ?
H36A C36 H36B 107.7 . . ?
H36C C36 H36D 109.9 . . ?
C37A C36 H36A 108.9 . . ?
C37A C36 H36B 108.9 . . ?
C37B C36 H36C 112.3 . . ?
C37B C36 H36D 112.3 . . ?
C36 C37A H37A 110.2 . . ?
C36 C37A H37B 110.2 . . ?
H37A C37A H37B 108.5 . . ?
C38A C37A C36 107.5(14) . . ?
C38A C37A H37A 110.2 . . ?
C38A C37A H37B 110.2 . . ?
C37A C38A H38A 109.5 . . ?
C37A C38A H38B 109.5 . . ?
C37A C38A H38C 109.5 . . ?
H38A C38A H38B 109.5 . . ?
H38A C38A H38C 109.5 . . ?
H38B C38A H38C 109.5 . . ?
C36 C37B H37C 109.2 . . ?
C36 C37B H37D 109.2 . . ?
H37C C37B H37D 107.9 . . ?
C38B C37B C36 112(3) . . ?
C38B C37B H37C 109.2 . . ?
C38B C37B H37D 109.2 . . ?
C37B C38B H38D 109.5 . . ?
C37B C38B H38E 109.5 . . ?
C37B C38B H38F 109.5 . . ?
H38D C38B H38E 109.5 . . ?
H38D C38B H38F 109.5 . . ?
H38E C38B H38F 109.5 . . ?
N2 C39 H39A 108.2 . . ?
N2 C39 H39B 108.2 . . ?
H39A C39 H39B 107.3 . . ?
C40 C39 N2 116.4(7) . . ?
C40 C39 H39A 108.2 . . ?
C40 C39 H39B 108.2 . . ?
C39 C40 H40A 111.5 . . ?
C39 C40 H40B 111.5 . . ?
C39 C40 H40C 105.6 . . ?
C39 C40 H40D 105.6 . . ?
C39 C40 C41A 101.3(8) . . ?
C39 C40 C41B 126.9(12) . . ?
H40A C40 H40B 109.3 . . ?
H40C C40 H40D 106.1 . . ?
C41A C40 H40A 111.5 . . ?
C41A C40 H40B 111.5 . . ?
C41B C40 H40C 105.6 . . ?
C41B C40 H40D 105.6 . . ?
C40 C41A H41A 110.5 . . ?
C40 C41A H41B 110.5 . . ?
H41A C41A H41B 108.7 . . ?
C42A C41A C40 106.1(11) . . ?
C42A C41A H41A 110.5 . . ?
C42A C41A H41B 110.5 . . ?
C41A C42A H42A 109.5 . . ?
C41A C42A H42B 109.5 . . ?
C41A C42A H42C 109.5 . . ?
H42A C42A H42B 109.5 . . ?
H42A C42A H42C 109.5 . . ?
H42B C42A H42C 109.5 . . ?
C40 C41B H41C 110.8 . . ?
C40 C41B H41D 110.8 . . ?
H41C C41B H41D 108.9 . . ?
C42B C41B C40 104.7(14) . . ?
C42B C41B H41C 110.8 . . ?
C42B C41B H41D 110.8 . . ?
C41B C42B H42D 109.5 . . ?
C41B C42B H42E 109.5 . . ?
C41B C42B H42F 109.5 . . ?
H42D C42B H42E 109.5 . . ?
H42D C42B H42F 109.5 . . ?
H42E C42B H42F 109.5 . . ?
C43 N3 C47 110.6(7) . . ?
C43 N3 C55 113.9(8) . . ?
C47 N3 C55 109.5(8) . . ?
C51 N3 C43 109.6(7) . . ?
C51 N3 C47 110.8(7) . . ?
C51 N3 C55 102.1(7) . . ?
N3 C43 H43A 108.5 . . ?
N3 C43 H43B 108.5 . . ?
H43A C43 H43B 107.5 . . ?
C44 C43 N3 115.0(8) . . ?
C44 C43 H43A 108.5 . . ?
C44 C43 H43B 108.5 . . ?
C43 C44 H44A 109.7 . . ?
C43 C44 H44B 109.7 . . ?
C43 C44 C45 109.7(10) . . ?
H44A C44 H44B 108.2 . . ?
C45 C44 H44A 109.7 . . ?
C45 C44 H44B 109.7 . . ?
C44 C45 H45A 109.6 . . ?
C44 C45 H45B 109.6 . . ?
H45A C45 H45B 108.2 . . ?
C46 C45 C44 110.1(13) . . ?
C46 C45 H45A 109.6 . . ?
C46 C45 H45B 109.6 . . ?
C45 C46 H46A 109.5 . . ?
C45 C46 H46B 109.5 . . ?
C45 C46 H46C 109.5 . . ?
H46A C46 H46B 109.5 . . ?
H46A C46 H46C 109.5 . . ?
H46B C46 H46C 109.5 . . ?
N3 C47 H47A 108.4 . . ?
N3 C47 H47B 108.4 . . ?
H47A C47 H47B 107.5 . . ?
C48 C47 N3 115.4(9) . . ?
C48 C47 H47A 108.4 . . ?
C48 C47 H47B 108.4 . . ?
C47 C48 H48A 106.2 . . ?
C47 C48 H48B 106.2 . . ?
C47 C48 H48C 110.5 . . ?
C47 C48 H48D 110.5 . . ?
C47 C48 C49A 124.4(13) . . ?
C47 C48 C49B 106.2(11) . . ?
H48A C48 H48B 106.4 . . ?
H48C C48 H48D 108.7 . . ?
C49A C48 H48A 106.2 . . ?
C49A C48 H48B 106.2 . . ?
C49B C48 H48C 110.5 . . ?
C49B C48 H48D 110.5 . . ?
C48 C49A H49A 108.5 . . ?
C48 C49A H49B 108.5 . . ?
H49A C49A H49B 107.5 . . ?
C50A C49A C48 115.3(16) . . ?
C50A C49A H49A 108.5 . . ?
C50A C49A H49B 108.5 . . ?
C49A C50A H50A 109.5 . . ?
C49A C50A H50B 109.5 . . ?
C49A C50A H50C 109.5 . . ?
H50A C50A H50B 109.5 . . ?
H50A C50A H50C 109.5 . . ?
H50B C50A H50C 109.5 . . ?
C48 C49B H49C 109.7 . . ?
C48 C49B H49D 109.7 . . ?
H49C C49B H49D 108.2 . . ?
C50B C49B C48 110.0(14) . . ?
C50B C49B H49C 109.7 . . ?
C50B C49B H49D 109.7 . . ?
C49B C50B H50D 109.5 . . ?
C49B C50B H50E 109.5 . . ?
C49B C50B H50F 109.5 . . ?
H50D C50B H50E 109.5 . . ?
H50D C50B H50F 109.5 . . ?
H50E C50B H50F 109.5 . . ?
N3 C51 H51A 107.5 . . ?
N3 C51 H51B 107.5 . . ?
H51A C51 H51B 107.0 . . ?
C52 C51 N3 119.2(10) . . ?
C52 C51 H51A 107.5 . . ?
C52 C51 H51B 107.5 . . ?
C51 C52 H52A 109.2 . . ?
C51 C52 H52B 109.2 . . ?
C51 C52 C53 111.9(13) . . ?
H52A C52 H52B 107.9 . . ?
C53 C52 H52A 109.2 . . ?
C53 C52 H52B 109.2 . . ?
C52 C53 H53A 108.0 . . ?
C52 C53 H53B 108.0 . . ?
H53A C53 H53B 107.3 . . ?
C54 C53 C52 117.1(15) . . ?
C54 C53 H53A 108.0 . . ?
C54 C53 H53B 108.0 . . ?
C53 C54 H54A 109.5 . . ?
C53 C54 H54B 109.5 . . ?
C53 C54 H54C 109.5 . . ?
H54A C54 H54B 109.5 . . ?
H54A C54 H54C 109.5 . . ?
H54B C54 H54C 109.5 . . ?
N3 C55 H55A 109.2 . . ?
N3 C55 H55B 109.2 . . ?
N3 C55 H55C 108.7 . . ?
N3 C55 H55D 108.7 . . ?
H55A C55 H55B 107.9 . . ?
H55C C55 H55D 107.6 . . ?
C56A C55 N3 112.1(12) . . ?
C56A C55 H55A 109.2 . . ?
C56A C55 H55B 109.2 . . ?
C56B C55 N3 114.4(11) . . ?
C56B C55 H55C 108.7 . . ?
C56B C55 H55D 108.7 . . ?
C55 C56A H56A 109.2 . . ?
C55 C56A H56B 109.2 . . ?
C55 C56A C57A 112(2) . . ?
H56A C56A H56B 107.9 . . ?
C57A C56A H56A 109.2 . . ?
C57A C56A H56B 109.2 . . ?
C56A C57A H57A 109.5 . . ?
C56A C57A H57B 109.5 . . ?
H57A C57A H57B 108.1 . . ?
C58A C57A C56A 111(5) . . ?
C58A C57A H57A 109.5 . . ?
C58A C57A H57B 109.5 . . ?
C57A C58A H58A 109.5 . . ?
C57A C58A H58B 109.5 . . ?
C57A C58A H58C 109.5 . . ?
H58A C58A H58B 109.5 . . ?
H58A C58A H58C 109.5 . . ?
H58B C58A H58C 109.5 . . ?
C55 C56B H56C 109.4 . . ?
C55 C56B H56D 109.4 . . ?
C55 C56B C57B 111.1(17) . . ?
H56C C56B H56D 108.0 . . ?
C57B C56B H56C 109.4 . . ?
C57B C56B H56D 109.4 . . ?
C56B C57B H57C 107.8 . . ?
C56B C57B H57D 107.8 . . ?
H57C C57B H57D 107.1 . . ?
C58B C57B C56B 118(2) . . ?
C58B C57B H57C 107.8 . . ?
C58B C57B H57D 107.8 . . ?
C57B C58B H58D 109.5 . . ?
C57B C58B H58E 109.5 . . ?
C57B C58B H58F 109.5 . . ?
H58D C58B H58E 109.5 . . ?
H58D C58B H58F 109.5 . . ?
H58E C58B H58F 109.5 . . ?
C59A N4A C63A 112.2(12) . . ?
C67A N4A C59A 114.1(13) . . ?
C67A N4A C63A 107.6(12) . . ?
C71A N4A C59A 108.4(12) . . ?
C71A N4A C63A 107.0(11) . . ?
C71A N4A C67A 107.4(12) . . ?
N4A C59A H59A 108.4 . . ?
N4A C59A H59B 108.4 . . ?
H59A C59A H59B 107.5 . . ?
C60A C59A N4A 115.3(18) . . ?
C60A C59A H59A 108.4 . . ?
C60A C59A H59B 108.4 . . ?
C59A C60A H60A 108.5 . . ?
C59A C60A H60B 108.5 . . ?
C59A C60A C61A 115(3) . . ?
H60A C60A H60B 107.5 . . ?
C61A C60A H60A 108.5 . . ?
C61A C60A H60B 108.5 . . ?
C60A C61A H61A 111.7 . . ?
C60A C61A H61B 111.7 . . ?
H61A C61A H61B 109.5 . . ?
C62A C61A C60A 100(2) . . ?
C62A C61A H61A 111.7 . . ?
C62A C61A H61B 111.7 . . ?
C61A C62A H62A 109.5 . . ?
C61A C62A H62B 109.5 . . ?
C61A C62A H62C 109.5 . . ?
H62A C62A H62B 109.5 . . ?
H62A C62A H62C 109.5 . . ?
H62B C62A H62C 109.5 . . ?
N4A C63A H63A 108.4 . . ?
N4A C63A H63B 108.4 . . ?
H63A C63A H63B 107.4 . . ?
C64A C63A N4A 115.6(14) . . ?
C64A C63A H63A 108.4 . . ?
C64A C63A H63B 108.4 . . ?
C63A C64A H64A 109.1 . . ?
C63A C64A H64B 109.1 . . ?
C63A C64A C65A 112.5(17) . . ?
H64A C64A H64B 107.8 . . ?
C65A C64A H64A 109.1 . . ?
C65A C64A H64B 109.1 . . ?
C64A C65A H65A 109.1 . . ?
C64A C65A H65B 109.1 . . ?
H65A C65A H65B 107.8 . . ?
C66A C65A C64A 112(2) . . ?
C66A C65A H65A 109.1 . . ?
C66A C65A H65B 109.1 . . ?
C65A C66A H66A 109.5 . . ?
C65A C66A H66B 109.5 . . ?
C65A C66A H66C 109.5 . . ?
H66A C66A H66B 109.5 . . ?
H66A C66A H66C 109.5 . . ?
H66B C66A H66C 109.5 . . ?
N4A C67A H67A 106.7 . . ?
N4A C67A H67B 106.7 . . ?
H67A C67A H67B 106.6 . . ?
C68A C67A N4A 122(2) . . ?
C68A C67A H67A 106.7 . . ?
C68A C67A H67B 106.7 . . ?
C67A C68A H68A 101.3 . . ?
C67A C68A H68B 101.3 . . ?
H68A C68A H68B 104.5 . . ?
C69A C68A C67A 143(4) . . ?
C69A C68A H68A 101.3 . . ?
C69A C68A H68B 101.3 . . ?
C68A C69A H69A 108.8 . . ?
C68A C69A H69B 108.8 . . ?
C68A C69A C70A 114(3) . . ?
H69A C69A H69B 107.7 . . ?
C70A C69A H69A 108.8 . . ?
C70A C69A H69B 108.8 . . ?
C69A C70A H70A 109.5 . . ?
C69A C70A H70B 109.5 . . ?
C69A C70A H70C 109.5 . . ?
H70A C70A H70B 109.5 . . ?
H70A C70A H70C 109.5 . . ?
H70B C70A H70C 109.5 . . ?
N4A C71A H71A 107.5 . . ?
N4A C71A H71B 107.5 . . ?
H71A C71A H71B 107.0 . . ?
C72A C71A N4A 119.1(14) . . ?
C72A C71A H71A 107.5 . . ?
C72A C71A H71B 107.5 . . ?
C71A C72A H72A 107.7 . . ?
C71A C72A H72B 107.7 . . ?
C71A C72A C73A 118(2) . . ?
H72A C72A H72B 107.1 . . ?
C73A C72A H72A 107.7 . . ?
C73A C72A H72B 107.7 . . ?
C72A C73A H73A 106.8 . . ?
C72A C73A H73B 106.8 . . ?
H73A C73A H73B 106.6 . . ?
C74A C73A C72A 122(3) . . ?
C74A C73A H73A 106.8 . . ?
C74A C73A H73B 106.8 . . ?
C73A C74A H74A 109.5 . . ?
C73A C74A H74B 109.5 . . ?
C73A C74A H74C 109.5 . . ?
H74A C74A H74B 109.5 . . ?
H74A C74A H74C 109.5 . . ?
H74B C74A H74C 109.5 . . ?
C63B N4B C59B 104.8(14) . . ?
C67B N4B C59B 115.8(14) . . ?
C67B N4B C63B 105.5(13) . . ?
C71B N4B C59B 105.7(15) . . ?
C71B N4B C63B 117.9(15) . . ?
C71B N4B C67B 107.5(14) . . ?
N4B C59B H59C 109.0 . . ?
N4B C59B H59D 109.0 . . ?
H59C C59B H59D 107.8 . . ?
C60B C59B N4B 112.9(19) . . ?
C60B C59B H59C 109.0 . . ?
C60B C59B H59D 109.0 . . ?
C59B C60B H60C 110.9 . . ?
C59B C60B H60D 110.9 . . ?
C59B C60B C61B 104(2) . . ?
H60C C60B H60D 109.0 . . ?
C61B C60B H60C 110.9 . . ?
C61B C60B H60D 110.9 . . ?
C60B C61B H61C 109.9 . . ?
C60B C61B H61D 109.9 . . ?
H61C C61B H61D 108.3 . . ?
C62B C61B C60B 109(2) . . ?
C62B C61B H61C 109.9 . . ?
C62B C61B H61D 109.9 . . ?
C61B C62B H62D 109.5 . . ?
C61B C62B H62E 109.5 . . ?
C61B C62B H62F 109.5 . . ?
H62D C62B H62E 109.5 . . ?
H62D C62B H62F 109.5 . . ?
H62E C62B H62F 109.5 . . ?
N4B C63B H63C 108.5 . . ?
N4B C63B H63D 108.5 . . ?
H63C C63B H63D 107.5 . . ?
C64B C63B N4B 115.2(16) . . ?
C64B C63B H63C 108.5 . . ?
C64B C63B H63D 108.5 . . ?
C63B C64B H64C 109.5 . . ?
C63B C64B H64D 109.5 . . ?
C63B C64B C65B 110.5(19) . . ?
H64C C64B H64D 108.1 . . ?
C65B C64B H64C 109.5 . . ?
C65B C64B H64D 109.5 . . ?
C64B C65B H65C 108.6 . . ?
C64B C65B H65D 108.6 . . ?
H65C C65B H65D 107.6 . . ?
C66B C65B C64B 115(3) . . ?
C66B C65B H65C 108.6 . . ?
C66B C65B H65D 108.6 . . ?
C65B C66B H66D 109.5 . . ?
C65B C66B H66E 109.5 . . ?
C65B C66B H66F 109.5 . . ?
H66D C66B H66E 109.5 . . ?
H66D C66B H66F 109.5 . . ?
H66E C66B H66F 109.5 . . ?
N4B C67B H67C 109.1 . . ?
N4B C67B H67D 109.1 . . ?
H67C C67B H67D 107.9 . . ?
C68B C67B N4B 112(2) . . ?
C68B C67B H67C 109.1 . . ?
C68B C67B H67D 109.1 . . ?
C67B C68B H68C 104.4 . . ?
C67B C68B H68D 104.4 . . ?
H68C C68B H68D 105.6 . . ?
C69B C68B C67B 131(3) . . ?
C69B C68B H68C 104.4 . . ?
C69B C68B H68D 104.4 . . ?
C68B C69B H69C 109.7 . . ?
C68B C69B H69D 109.7 . . ?
C68B C69B C70B 110(3) . . ?
H69C C69B H69D 108.2 . . ?
C70B C69B H69C 109.7 . . ?
C70B C69B H69D 109.7 . . ?
C69B C70B H70D 109.5 . . ?
C69B C70B H70E 109.5 . . ?
C69B C70B H70F 109.5 . . ?
H70D C70B H70E 109.5 . . ?
H70D C70B H70F 109.5 . . ?
H70E C70B H70F 109.5 . . ?
N4B C71B H71C 108.9 . . ?
N4B C71B H71D 108.9 . . ?
N4B C71B C72B 113.5(18) . . ?
H71C C71B H71D 107.7 . . ?
C72B C71B H71C 108.9 . . ?
C72B C71B H71D 108.9 . . ?
C71B C72B H72C 104.3 . . ?
C71B C72B H72D 104.3 . . ?
H72C C72B H72D 105.6 . . ?
C73B C72B C71B 132(3) . . ?
C73B C72B H72C 104.3 . . ?
C73B C72B H72D 104.3 . . ?
C72B C73B H73C 108.4 . . ?
C72B C73B H73D 108.4 . . ?
C72B C73B C74B 116(3) . . ?
H73C C73B H73D 107.4 . . ?
C74B C73B H73C 108.4 . . ?
C74B C73B H73D 108.4 . . ?
C73B C74B H74D 109.5 . . ?
C73B C74B H74E 109.5 . . ?
C73B C74B H74F 109.5 . . ?
H74D C74B H74E 109.5 . . ?
H74D C74B H74F 109.5 . . ?
H74E C74B H74F 109.5 . . ?

loop_
_geom_bond_atom_site_label_1
_geom_bond_atom_site_label_2
_geom_bond_distance
_geom_bond_site_symmetry_2
_geom_bond_publ_flag
S1 C1 1.660(7) . ?
S2 C4 1.636(8) . ?
C1 C2 2.030(9) . ?
C1 B1 1.761(10) . ?
C1 B2 1.629(10) . ?
C1 B3 1.628(10) . ?
C1 B4 1.735(10) . ?
C2 C3 1.459(8) . ?
C2 B1 1.676(9) . ?
C2 B4 1.682(9) . ?
C2 B5 1.652(9) . ?
C2 B9 1.654(9) . ?
C3 C4 2.062(10) . ?
C3 B11 1.679(10) . ?
C3 B14 1.681(9) . ?
C3 B15 1.632(9) . ?
C3 B19 1.642(10) . ?
C4 B11 1.770(10) . ?
C4 B12 1.646(11) . ?
C4 B13 1.627(11) . ?
C4 B14 1.755(11) . ?
B1 H1 1.1200 . ?
B1 B2 1.751(11) . ?
B1 B5 1.780(11) . ?
B1 B6 1.767(10) . ?
B2 H2 1.1200 . ?
B2 B3 1.762(12) . ?
B2 B6 1.726(12) . ?
B2 B7 1.762(11) . ?
B3 H3 1.1200 . ?
B3 B4 1.746(11) . ?
B3 B7 1.740(12) . ?
B3 B8 1.735(11) . ?
B4 H4 1.1200 . ?
B4 B8 1.756(10) . ?
B4 B9 1.773(10) . ?
B5 H5 1.1200 . ?
B5 B6 1.750(11) . ?
B5 B9 1.741(10) . ?
B5 B10 1.754(10) . ?
B6 H6 1.1200 . ?
B6 B7 1.757(12) . ?
B6 B10 1.759(11) . ?
B7 H7 1.1200 . ?
B7 B8 1.738(12) . ?
B7 B10 1.729(12) . ?
B8 H8 1.1200 . ?
B8 B9 1.723(10) . ?
B8 B10 1.737(11) . ?
B9 H9 1.1200 . ?
B9 B10 1.742(10) . ?
B10 H10 1.1200 . ?
B11 H11 1.1200 . ?
B11 B12 1.769(12) . ?
B11 B15 1.743(12) . ?
B11 B16 1.742(11) . ?
B12 H12 1.1200 . ?
B12 B13 1.739(13) . ?
B12 B16 1.721(13) . ?
B12 B17 1.757(13) . ?
B13 H13 1.1200 . ?
B13 B14 1.773(11) . ?
B13 B17 1.746(13) . ?
B13 B18 1.754(13) . ?
B14 H14 1.1200 . ?
B14 B18 1.773(11) . ?
B14 B19 1.767(11) . ?
B15 H15 1.1200 . ?
B15 B16 1.729(11) . ?
B15 B19 1.766(10) . ?
B15 B20 1.763(11) . ?
B16 H16 1.1200 . ?
B16 B17 1.740(12) . ?
B16 B20 1.769(12) . ?
B17 H17 1.1200 . ?
B17 B18 1.737(13) . ?
B17 B20 1.727(12) . ?
B18 H18 1.1200 . ?
B18 B19 1.734(11) . ?
B18 B20 1.758(13) . ?
B19 H19 1.1200 . ?
B19 B20 1.743(11) . ?
B20 H20 1.1200 . ?
S3 C5 1.646(10) . ?
S4 C8 1.641(11) . ?
C5 C6 2.007(12) . ?
C5 B21 1.763(14) . ?
C5 B22 1.637(16) . ?
C5 B23 1.622(19) . ?
C5 B24 1.756(17) . ?
C6 C7 1.466(9) . ?
C6 B21 1.668(12) . ?
C6 B24 1.644(11) . ?
C6 B25 1.657(11) . ?
C6 B29 1.626(13) . ?
C7 C8 2.058(13) . ?
C7 B31 1.650(13) . ?
C7 B34 1.668(14) . ?
C7 B35 1.637(14) . ?
C7 B39 1.660(12) . ?
C8 B31 1.75(2) . ?
C8 B32 1.58(2) . ?
C8 B33 1.644(19) . ?
C8 B34 1.737(18) . ?
B21 H21 1.1200 . ?
B21 B22 1.71(2) . ?
B21 B25 1.752(17) . ?
B21 B26 1.730(17) . ?
B22 H22 1.1200 . ?
B22 B23 1.73(3) . ?
B22 B26 1.68(2) . ?
B22 B27 1.66(3) . ?
B23 H23 1.1200 . ?
B23 B24 1.742(18) . ?
B23 B27 1.76(2) . ?
B23 B28 1.69(2) . ?
B24 H24 1.1200 . ?
B24 B28 1.770(15) . ?
B24 B29 1.736(16) . ?
B25 H25 1.1200 . ?
B25 B26 1.701(17) . ?
B25 B29 1.709(16) . ?
B25 B30 1.715(19) . ?
B26 H26 1.1200 . ?
B26 B27 1.67(3) . ?
B26 B30 1.71(3) . ?
B27 H27 1.1200 . ?
B27 B28 1.66(3) . ?
B27 B30 1.72(2) . ?
B28 H28 1.1200 . ?
B28 B29 1.765(17) . ?
B28 B30 1.74(2) . ?
B29 H29 1.1200 . ?
B29 B30 1.737(15) . ?
B30 H30 1.1200 . ?
B31 H31 1.1200 . ?
B31 B32 1.74(2) . ?
B31 B35 1.784(16) . ?
B31 B36 1.785(19) . ?
B32 H32 1.1200 . ?
B32 B33 1.73(3) . ?
B32 B36 1.68(2) . ?
B32 B37 1.72(3) . ?
B33 H33 1.1200 . ?
B33 B34 1.743(19) . ?
B33 B37 1.72(3) . ?
B33 B38 1.75(2) . ?
B34 H34 1.1200 . ?
B34 B38 1.797(17) . ?
B34 B39 1.780(19) . ?
B35 H35 1.1200 . ?
B35 B36 1.774(18) . ?
B35 B39 1.73(2) . ?
B35 B40 1.75(2) . ?
B36 H36 1.1200 . ?
B36 B37 1.67(3) . ?
B36 B40 1.69(3) . ?
B37 H37 1.1200 . ?
B37 B38 1.64(3) . ?
B37 B40 1.73(2) . ?
B38 H38 1.1200 . ?
B38 B39 1.706(16) . ?
B38 B40 1.67(3) . ?
B39 H39 1.1200 . ?
B39 B40 1.70(2) . ?
B40 H40 1.1200 . ?
N1 C11 1.483(10) . ?
N1 C15 1.512(10) . ?
N1 C19 1.515(11) . ?
N1 C23 1.448(11) . ?
C11 H11A 0.9900 . ?
C11 H11B 0.9900 . ?
C11 C12 1.490(11) . ?
C12 H12A 0.9900 . ?
C12 H12B 0.9900 . ?
C12 C13 1.476(12) . ?
C13 H13A 0.9900 . ?
C13 H13B 0.9900 . ?
C13 C14 1.461(14) . ?
C14 H14A 0.9800 . ?
C14 H14B 0.9800 . ?
C14 H14C 0.9800 . ?
C15 H15A 0.9900 . ?
C15 H15B 0.9900 . ?
C15 C16 1.450(12) . ?
C16 H16A 0.9900 . ?
C16 H16B 0.9900 . ?
C16 C17 1.517(12) . ?
C17 H17A 0.9900 . ?
C17 H17B 0.9900 . ?
C17 C18 1.401(15) . ?
C18 H18A 0.9800 . ?
C18 H18B 0.9800 . ?
C18 H18C 0.9800 . ?
C19 H19A 0.9900 . ?
C19 H19B 0.9900 . ?
C19 C20 1.476(13) . ?
C20 H20A 0.9900 . ?
C20 H20B 0.9900 . ?
C20 C21 1.452(16) . ?
C21 H21A 0.9900 . ?
C21 H21B 0.9900 . ?
C21 C22 1.409(17) . ?
C22 H22A 0.9800 . ?
C22 H22B 0.9800 . ?
C22 H22C 0.9800 . ?
C23 H23A 0.9900 . ?
C23 H23B 0.9900 . ?
C23 C24 1.503(13) . ?
C24 H24A 0.9900 . ?
C24 H24B 0.9900 . ?
C24 C25 1.477(14) . ?
C25 H25A 0.9900 . ?
C25 H25B 0.9900 . ?
C25 C26 1.477(16) . ?
C26 H26A 0.9800 . ?
C26 H26B 0.9800 . ?
C26 H26C 0.9800 . ?
N2 C27 1.500(10) . ?
N2 C31 1.472(10) . ?
N2 C35 1.494(10) . ?
N2 C39 1.496(10) . ?
C27 H27A 0.9900 . ?
C27 H27B 0.9900 . ?
C27 C28 1.468(12) . ?
C28 H28A 0.9900 . ?
C28 H28B 0.9900 . ?
C28 C29 1.518(9) . ?
C29 H29A 0.9900 . ?
C29 H29B 0.9900 . ?
C29 C30 1.468(10) . ?
C30 H30A 0.9800 . ?
C30 H30B 0.9800 . ?
C30 H30C 0.9800 . ?
C31 H31A 0.9900 . ?
C31 H31B 0.9900 . ?
C31 C32 1.472(13) . ?
C32 H32A 0.9900 . ?
C32 H32B 0.9900 . ?
C32 C33 1.520(10) . ?
C33 H33A 0.9900 . ?
C33 H33B 0.9900 . ?
C33 C34 1.453(11) . ?
C34 H34A 0.9800 . ?
C34 H34B 0.9800 . ?
C34 H34C 0.9800 . ?
C35 H35A 0.9900 . ?
C35 H35B 0.9900 . ?
C35 C36 1.467(14) . ?
C36 H36A 0.9900 . ?
C36 H36B 0.9900 . ?
C36 H36C 0.9900 . ?
C36 H36D 0.9900 . ?
C36 C37A 1.521(10) . ?
C36 C37B 1.524(13) . ?
C37A H37A 0.9900 . ?
C37A H37B 0.9900 . ?
C37A C38A 1.454(13) . ?
C38A H38A 0.9800 . ?
C38A H38B 0.9800 . ?
C38A H38C 0.9800 . ?
C37B H37C 0.9900 . ?
C37B H37D 0.9900 . ?
C37B C38B 1.455(14) . ?
C38B H38D 0.9800 . ?
C38B H38E 0.9800 . ?
C38B H38F 0.9800 . ?
C39 H39A 0.9900 . ?
C39 H39B 0.9900 . ?
C39 C40 1.436(14) . ?
C40 H40A 0.9900 . ?
C40 H40B 0.9900 . ?
C40 H40C 0.9900 . ?
C40 H40D 0.9900 . ?
C40 C41A 1.528(11) . ?
C40 C41B 1.522(12) . ?
C41A H41A 0.9900 . ?
C41A H41B 0.9900 . ?
C41A C42A 1.459(11) . ?
C42A H42A 0.9800 . ?
C42A H42B 0.9800 . ?
C42A H42C 0.9800 . ?
C41B H41C 0.9900 . ?
C41B H41D 0.9900 . ?
C41B C42B 1.448(13) . ?
C42B H42D 0.9800 . ?
C42B H42E 0.9800 . ?
C42B H42F 0.9800 . ?
N3 C43 1.473(12) . ?
N3 C47 1.503(11) . ?
N3 C51 1.460(12) . ?
N3 C55 1.520(15) . ?
C43 H43A 0.9900 . ?
C43 H43B 0.9900 . ?
C43 C44 1.447(11) . ?
C44 H44A 0.9900 . ?
C44 H44B 0.9900 . ?
C44 C45 1.549(17) . ?
C45 H45A 0.9900 . ?
C45 H45B 0.9900 . ?
C45 C46 1.43(2) . ?
C46 H46A 0.9800 . ?
C46 H46B 0.9800 . ?
C46 H46C 0.9800 . ?
C47 H47A 0.9900 . ?
C47 H47B 0.9900 . ?
C47 C48 1.424(12) . ?
C48 H48A 0.9900 . ?
C48 H48B 0.9900 . ?
C48 H48C 0.9900 . ?
C48 H48D 0.9900 . ?
C48 C49A 1.507(12) . ?
C48 C49B 1.547(12) . ?
C49A H49A 0.9900 . ?
C49A H49B 0.9900 . ?
C49A C50A 1.455(13) . ?
C50A H50A 0.9800 . ?
C50A H50B 0.9800 . ?
C50A H50C 0.9800 . ?
C49B H49C 0.9900 . ?
C49B H49D 0.9900 . ?
C49B C50B 1.459(13) . ?
C50B H50D 0.9800 . ?
C50B H50E 0.9800 . ?
C50B H50F 0.9800 . ?
C51 H51A 0.9900 . ?
C51 H51B 0.9900 . ?
C51 C52 1.435(12) . ?
C52 H52A 0.9900 . ?
C52 H52B 0.9900 . ?
C52 C53 1.53(2) . ?
C53 H53A 0.9900 . ?
C53 H53B 0.9900 . ?
C53 C54 1.47(3) . ?
C54 H54A 0.9800 . ?
C54 H54B 0.9800 . ?
C54 H54C 0.9800 . ?
C55 H55A 0.9900 . ?
C55 H55B 0.9900 . ?
C55 H55C 0.9900 . ?
C55 H55D 0.9900 . ?
C55 C56A 1.447(14) . ?
C55 C56B 1.435(13) . ?
C56A H56A 0.9900 . ?
C56A H56B 0.9900 . ?
C56A C57A 1.516(12) . ?
C57A H57A 0.9900 . ?
C57A H57B 0.9900 . ?
C57A C58A 1.454(14) . ?
C58A H58A 0.9800 . ?
C58A H58B 0.9800 . ?
C58A H58C 0.9800 . ?
C56B H56C 0.9900 . ?
C56B H56D 0.9900 . ?
C56B C57B 1.532(12) . ?
C57B H57C 0.9900 . ?
C57B H57D 0.9900 . ?
C57B C58B 1.464(13) . ?
C58B H58D 0.9800 . ?
C58B H58E 0.9800 . ?
C58B H58F 0.9800 . ?
N4A C59A 1.486(17) . ?
N4A C63A 1.491(17) . ?
N4A C67A 1.477(17) . ?
N4A C71A 1.470(15) . ?
C59A H59A 0.9900 . ?
C59A H59B 0.9900 . ?
C59A C60A 1.47(2) . ?
C60A H60A 0.9900 . ?
C60A H60B 0.9900 . ?
C60A C61A 1.53(3) . ?
C61A H61A 0.9900 . ?
C61A H61B 0.9900 . ?
C61A C62A 1.49(3) . ?
C62A H62A 0.9800 . ?
C62A H62B 0.9800 . ?
C62A H62C 0.9800 . ?
C63A H63A 0.9900 . ?
C63A H63B 0.9900 . ?
C63A C64A 1.47(2) . ?
C64A H64A 0.9900 . ?
C64A H64B 0.9900 . ?
C64A C65A 1.50(2) . ?
C65A H65A 0.9900 . ?
C65A H65B 0.9900 . ?
C65A C66A 1.40(3) . ?
C66A H66A 0.9800 . ?
C66A H66B 0.9800 . ?
C66A H66C 0.9800 . ?
C67A H67A 0.9900 . ?
C67A H67B 0.9900 . ?
C67A C68A 1.38(2) . ?
C68A H68A 0.9900 . ?
C68A H68B 0.9900 . ?
C68A C69A 1.38(3) . ?
C69A H69A 0.9900 . ?
C69A H69B 0.9900 . ?
C69A C70A 1.42(3) . ?
C70A H70A 0.9800 . ?
C70A H70B 0.9800 . ?
C70A H70C 0.9800 . ?
C71A H71A 0.9900 . ?
C71A H71B 0.9900 . ?
C71A C72A 1.45(2) . ?
C72A H72A 0.9900 . ?
C72A H72B 0.9900 . ?
C72A C73A 1.47(2) . ?
C73A H73A 0.9900 . ?
C73A H73B 0.9900 . ?
C73A C74A 1.43(3) . ?
C74A H74A 0.9800 . ?
C74A H74B 0.9800 . ?
C74A H74C 0.9800 . ?
N4B C59B 1.514(19) . ?
N4B C63B 1.484(18) . ?
N4B C67B 1.475(17) . ?
N4B C71B 1.461(19) . ?
C59B H59C 0.9900 . ?
C59B H59D 0.9900 . ?
C59B C60B 1.48(2) . ?
C60B H60C 0.9900 . ?
C60B H60D 0.9900 . ?
C60B C61B 1.53(2) . ?
C61B H61C 0.9900 . ?
C61B H61D 0.9900 . ?
C61B C62B 1.46(3) . ?
C62B H62D 0.9800 . ?
C62B H62E 0.9800 . ?
C62B H62F 0.9800 . ?
C63B H63C 0.9900 . ?
C63B H63D 0.9900 . ?
C63B C64B 1.48(2) . ?
C64B H64C 0.9900 . ?
C64B H64D 0.9900 . ?
C64B C65B 1.48(2) . ?
C65B H65C 0.9900 . ?
C65B H65D 0.9900 . ?
C65B C66B 1.39(3) . ?
C66B H66D 0.9800 . ?
C66B H66E 0.9800 . ?
C66B H66F 0.9800 . ?
C67B H67C 0.9900 . ?
C67B H67D 0.9900 . ?
C67B C68B 1.43(3) . ?
C68B H68C 0.9900 . ?
C68B H68D 0.9900 . ?
C68B C69B 1.38(3) . ?
C69B H69C 0.9900 . ?
C69B H69D 0.9900 . ?
C69B C70B 1.44(3) . ?
C70B H70D 0.9800 . ?
C70B H70E 0.9800 . ?
C70B H70F 0.9800 . ?
C71B H71C 0.9900 . ?
C71B H71D 0.9900 . ?
C71B C72B 1.47(2) . ?
C72B H72C 0.9900 . ?
C72B H72D 0.9900 . ?
C72B C73B 1.45(2) . ?
C73B H73C 0.9900 . ?
C73B H73D 0.9900 . ?
C73B C74B 1.47(3) . ?
C74B H74D 0.9800 . ?
C74B H74E 0.9800 . ?
C74B H74F 0.9800 . ?
